data_4126835
loop_
_publ_author_name
'Kiernicki, John J.'
'Zeller, Matthias'
'Szymczak, Nathaniel K.'

_publ_section_title
;
 Hydrazine Capture and N-N Bond Cleavage at Iron Enabled by Flexible
 Appended Lewis Acids.
;
_journal_name_full 'Journal of the American Chemical Society'
_journal_paper_doi 10.1021/jacs.7b11465
_journal_year 2017
_chemical_formula_moiety 'C41 H71 B2 Br2 Fe N9, 0.974(C H2 Cl2)'
_chemical_formula_sum 'C41.97 H72.95 B2 Br2 Cl1.95 Fe N9'
_chemical_formula_weight 1010.14
_space_group_crystal_system triclinic
_space_group_IT_number 2
_space_group_name_Hall '-P 1'
_space_group_name_H-M_alt 'P -1'
_symmetry_space_group_name_Hall '-P 1'
_symmetry_space_group_name_H-M 'P -1'
_atom_sites_solution_hydrogens mixed
_atom_sites_solution_primary direct
_atom_sites_solution_secondary difmap
_audit_creation_method SHELXL-2016/6
_cell_angle_alpha 68.588(3)
_cell_angle_beta 77.949(3)
_cell_angle_gamma 84.373(3)
_cell_formula_units_Z 4
_cell_length_a 15.9919(14)
_cell_length_b 16.2738(14)
_cell_length_c 20.0906(17)
_cell_measurement_reflns_used 9974
_cell_measurement_temperature 150(2)
_cell_measurement_theta_max 28.7195
_cell_measurement_theta_min 2.9594
_cell_volume 4759.0(7)
_computing_cell_refinement 'SAINT V8.37A (Bruker, 2016)'
_computing_data_collection 'Apex3 v2016.9-0 (Bruker, 2016)'
_computing_data_reduction 'SAINT V8.37A (Bruker, 2016)'
_computing_structure_refinement
;  
SHELXL-2016/6 (Sheldrick, 2015, 2016), 
SHELXLE Rev714 (H\"ubschle et al., 2011)
;
_computing_structure_solution 'SHELXS-97 (Sheldrick, 2008)'
_diffrn_ambient_temperature 150(2)
_diffrn_measured_fraction_theta_full 0.995
_diffrn_measured_fraction_theta_max 0.843
_diffrn_measurement_device_type 'Bruker AXS D8 Quest CMOS diffractometer'
_diffrn_measurement_method 'omega and phi scans'
_diffrn_radiation_monochromator 'Triumph curved graphite crystal'
_diffrn_radiation_type MoK\a
_diffrn_radiation_wavelength 0.71073
_diffrn_reflns_av_R_equivalents 0.0995
_diffrn_reflns_av_unetI/netI 0.0893
_diffrn_reflns_Laue_measured_fraction_full 0.995
_diffrn_reflns_Laue_measured_fraction_max 0.843
_diffrn_reflns_limit_h_max 21
_diffrn_reflns_limit_h_min -21
_diffrn_reflns_limit_k_max 22
_diffrn_reflns_limit_k_min -20
_diffrn_reflns_limit_l_max 27
_diffrn_reflns_limit_l_min 0
_diffrn_reflns_number 158482
_diffrn_reflns_point_group_measured_fraction_full 0.995
_diffrn_reflns_point_group_measured_fraction_max 0.843
_diffrn_reflns_theta_full 25.242
_diffrn_reflns_theta_max 30.096
_diffrn_reflns_theta_min 2.894
_diffrn_source 'sealed tube X-ray source'
_exptl_absorpt_coefficient_mu 2.146
_exptl_absorpt_correction_T_max 0.155375
_exptl_absorpt_correction_T_min 0.103442
_exptl_absorpt_correction_type multi-scan
_exptl_absorpt_process_details
;
 TWINABS 2012/1: Krause, L., Herbst-Irmer, R., Sheldrick G.M. & Stalke D.,
 J. Appl. Cryst. 48 (2015) 3-10
;
_exptl_crystal_colour yellow
_exptl_crystal_density_diffrn 1.410
_exptl_crystal_description plate
_exptl_crystal_F_000 2108
_exptl_crystal_size_max 0.250
_exptl_crystal_size_mid 0.250
_exptl_crystal_size_min 0.050
_refine_diff_density_max 0.912
_refine_diff_density_min -0.778
_refine_diff_density_rms 0.119
_refine_ls_extinction_method none
_refine_ls_goodness_of_fit_ref 1.166
_refine_ls_hydrogen_treatment mixed
_refine_ls_matrix_type full
_refine_ls_number_parameters 1467
_refine_ls_number_reflns 29474
_refine_ls_number_restraints 2258
_refine_ls_restrained_S_all 1.166
_refine_ls_R_factor_all 0.1327
_refine_ls_R_factor_gt 0.0724
_refine_ls_shift/su_max 0.008
_refine_ls_shift/su_mean 0.000
_refine_ls_structure_factor_coef Fsqd
_refine_ls_weighting_details 'w=1/[\s^2^(Fo^2^)+(0.0230P)^2^+13.0649P] where P=(Fo^2^+2Fc^2^)/3'
_refine_ls_weighting_scheme calc
_refine_ls_wR_factor_gt 0.1220
_refine_ls_wR_factor_ref 0.1437
_reflns_Friedel_coverage 0.000
_reflns_number_gt 19262
_reflns_number_total 29474
_reflns_threshold_expression 'I > 2\s(I)'
_cod_data_source_file 3-Br.cif
_cod_data_source_block JK216_0m
_cod_database_code 4126835
_shelx_shelxl_version_number 2016/6
_shelx_space_group_comment
;
The symmetry employed for this shelxl refinement is uniquely defined
by the following loop, which should always be used as a source of
symmetry information in preference to the above space-group names.
They are only intended as comments.
;
_shelx_estimated_absorpt_t_min 0.616
_shelx_estimated_absorpt_t_max 0.900

loop_
_space_group_symop_operation_xyz
'x, y, z'
'-x, -y, -z'

loop_
_atom_site_label
_atom_site_type_symbol
_atom_site_fract_x
_atom_site_fract_y
_atom_site_fract_z
_atom_site_U_iso_or_equiv
_atom_site_adp_type
_atom_site_occupancy
_atom_site_site_symmetry_order
_atom_site_calc_flag
_atom_site_refinement_flags_posn
_atom_site_refinement_flags_adp
_atom_site_refinement_flags_occupancy
_atom_site_disorder_assembly
_atom_site_disorder_group
N8A N 0.4424(3) 0.6174(4) 0.5723(3) 0.0318(14) Uani 1 1 d . . . . .
H8A1 H 0.427409 0.613038 0.532469 0.038 Uiso 1 1 calc R U . A 1
H8A2 H 0.500398 0.611806 0.566296 0.038 Uiso 1 1 calc R U . A 1
N9A N 0.4067(4) 0.5413(4) 0.6359(4) 0.0408(17) Uani 1 1 d D . . . .
H9A1 H 0.398(4) 0.560(5) 0.673(3) 0.049 Uiso 1 1 d D U . . .
H9A2 H 0.354(2) 0.526(5) 0.639(4) 0.049 Uiso 1 1 d D U . . .
C1 C 0.2210(8) 0.4999(10) 0.2603(6) 0.070(3) Uani 0.663(8) 1 d D U P B 1
H1A H 0.161349 0.504546 0.285244 0.084 Uiso 0.663(8) 1 calc R U P B 1
H1B H 0.249981 0.554597 0.252447 0.084 Uiso 0.663(8) 1 calc R U P B 1
Cl1 Cl 0.2190(3) 0.4940(3) 0.1767(2) 0.0398(10) Uani 0.663(8) 1 d D U P B 1
Cl2 Cl 0.2715(3) 0.4116(5) 0.3168(2) 0.101(2) Uani 0.663(8) 1 d D U P B 1
C1D C 0.2664(17) 0.5347(14) 0.2345(10) 0.063(4) Uani 0.337(8) 1 d D U P B 2
H1C H 0.320008 0.556401 0.199397 0.075 Uiso 0.337(8) 1 calc R U P B 2
H1D H 0.228381 0.586698 0.233845 0.075 Uiso 0.337(8) 1 calc R U P B 2
Cl1D Cl 0.2177(9) 0.4671(10) 0.2056(8) 0.102(4) Uani 0.337(8) 1 d D U P B 2
Cl2D Cl 0.2894(4) 0.4865(7) 0.3172(4) 0.066(3) Uani 0.337(8) 1 d D U P B 2
C2 C 0.2570(8) 0.1799(9) 0.3463(8) 0.103(4) Uani 0.774(12) 1 d D U P C 1
H2D H 0.232800 0.224807 0.306118 0.124 Uiso 0.774(12) 1 calc R U P C 1
H2E H 0.287080 0.211496 0.367778 0.124 Uiso 0.774(12) 1 calc R U P C 1
Cl4 Cl 0.1741(3) 0.1231(5) 0.4117(4) 0.107(2) Uani 0.774(12) 1 d D U P C 1
Cl3 Cl 0.3284(5) 0.1172(6) 0.3116(4) 0.119(3) Uani 0.774(12) 1 d D U P C 1
C2D C 0.293(3) 0.044(5) 0.421(2) 0.141(12) Uani 0.173(12) 1 d D U P D 2
H2F H 0.328221 0.060953 0.449119 0.169 Uiso 0.173(12) 1 calc R U P D 2
H2G H 0.294110 -0.020790 0.437737 0.169 Uiso 0.173(12) 1 calc R U P D 2
Cl4D Cl 0.191(2) 0.079(3) 0.4430(15) 0.133(8) Uani 0.173(12) 1 d D U P D 2
Cl3D Cl 0.342(2) 0.082(3) 0.3328(18) 0.128(8) Uani 0.173(12) 1 d D U P D 2
Fe1A Fe 0.1927(3) 0.4736(3) 0.5533(3) 0.0206(8) Uani 0.547(4) 1 d D U P E 1
Br1A Br 0.1881(2) 0.5046(3) 0.6654(2) 0.0364(11) Uani 0.547(4) 1 d D U P E 1
Br2A Br 0.33883(15) 0.47950(19) 0.48018(15) 0.0382(6) Uani 0.547(4) 1 d D U P E 1
N1A N 0.1201(6) 0.4445(6) 0.4894(6) 0.0220(16) Uani 0.547(4) 1 d D U P E 1
N2A N 0.1790(6) 0.3266(6) 0.5993(5) 0.0218(16) Uani 0.547(4) 1 d D U P E 1
N3A N 0.2057(6) 0.2529(6) 0.6502(5) 0.0228(15) Uani 0.547(4) 1 d D U P E 1
N4A N 0.1373(7) 0.6042(6) 0.4889(7) 0.0236(18) Uani 0.547(4) 1 d D U P E 1
N5A N 0.1389(8) 0.6907(7) 0.4797(7) 0.0270(16) Uani 0.547(4) 1 d D U P E 1
C1A C 0.1126(7) 0.3609(7) 0.4957(6) 0.0228(16) Uani 0.547(4) 1 d D U P E 1
C2A C 0.0668(7) 0.3390(9) 0.4533(7) 0.0255(18) Uani 0.547(4) 1 d D U P E 1
H2A H 0.061934 0.279037 0.458847 0.031 Uiso 0.547(4) 1 calc R U P E 1
C3A C 0.0280(8) 0.4066(8) 0.4022(7) 0.0260(19) Uani 0.547(4) 1 d D U P E 1
H3A H -0.003112 0.393633 0.371976 0.031 Uiso 0.547(4) 1 calc R U P E 1
C4A C 0.0361(7) 0.4930(8) 0.3968(7) 0.0231(18) Uani 0.547(4) 1 d D U P E 1
H4A H 0.008443 0.539818 0.363901 0.028 Uiso 0.547(4) 1 calc R U P E 1
C5A C 0.0841(7) 0.5109(7) 0.4390(7) 0.0228(16) Uani 0.547(4) 1 d D U P E 1
C6A C 0.1517(8) 0.2950(7) 0.5541(6) 0.0223(16) Uani 0.547(4) 1 d D U P E 1
C7A C 0.1627(8) 0.2042(8) 0.5746(7) 0.0256(15) Uani 0.547(4) 1 d D U P E 1
H7A H 0.148728 0.167743 0.551094 0.031 Uiso 0.547(4) 1 calc R U P E 1
C8A C 0.1986(8) 0.1776(7) 0.6368(7) 0.0256(15) Uani 0.547(4) 1 d D U P E 1
C9A C 0.2171(9) 0.0847(9) 0.6862(9) 0.031(2) Uani 0.547(4) 1 d D U P E 1
C10A C 0.2044(15) 0.0225(12) 0.6472(12) 0.042(3) Uani 0.547(4) 1 d D U P E 1
H10A H 0.145671 0.029381 0.638404 0.063 Uiso 0.547(4) 1 calc R U P E 1
H10B H 0.214830 -0.038711 0.677748 0.063 Uiso 0.547(4) 1 calc R U P E 1
H10C H 0.244583 0.037214 0.600685 0.063 Uiso 0.547(4) 1 calc R U P E 1
C11A C 0.3099(10) 0.0705(18) 0.7009(14) 0.035(3) Uani 0.547(4) 1 d D U P E 1
H11A H 0.318793 0.008647 0.730848 0.053 Uiso 0.547(4) 1 calc R U P E 1
H11B H 0.319090 0.108752 0.726599 0.053 Uiso 0.547(4) 1 calc R U P E 1
H11C H 0.350441 0.085099 0.654544 0.053 Uiso 0.547(4) 1 calc R U P E 1
C12A C 0.1528(14) 0.0607(16) 0.7591(11) 0.044(3) Uani 0.547(4) 1 d D U P E 1
H12A H 0.094475 0.065546 0.749727 0.067 Uiso 0.547(4) 1 calc R U P E 1
H12B H 0.158748 0.101304 0.783697 0.067 Uiso 0.547(4) 1 calc R U P E 1
H12C H 0.164477 0.000045 0.790094 0.067 Uiso 0.547(4) 1 calc R U P E 1
C13A C 0.0986(8) 0.5985(7) 0.4382(7) 0.0225(17) Uani 0.547(4) 1 d D U P E 1
C14A C 0.0740(8) 0.6820(8) 0.3954(8) 0.0263(19) Uani 0.547(4) 1 d D U P E 1
H14A H 0.044444 0.696155 0.356091 0.032 Uiso 0.547(4) 1 calc R U P E 1
C15A C 0.1013(9) 0.7407(8) 0.4214(8) 0.0292(18) Uani 0.547(4) 1 d D U P E 1
C16A C 0.0908(9) 0.8409(8) 0.3946(9) 0.032(2) Uani 0.547(4) 1 d D U P E 1
C17A C 0.0502(10) 0.8706(12) 0.3267(9) 0.038(3) Uani 0.547(4) 1 d D U P E 1
H17A H 0.051530 0.935102 0.304103 0.056 Uiso 0.547(4) 1 calc R U P E 1
H17B H -0.009240 0.851636 0.340488 0.056 Uiso 0.547(4) 1 calc R U P E 1
H17C H 0.082282 0.844142 0.292046 0.056 Uiso 0.547(4) 1 calc R U P E 1
C18A C 0.1776(11) 0.8872(14) 0.3723(14) 0.044(3) Uani 0.547(4) 1 d D U P E 1
H18A H 0.217642 0.862041 0.340267 0.067 Uiso 0.547(4) 1 calc R U P E 1
H18B H 0.200799 0.878216 0.415949 0.067 Uiso 0.547(4) 1 calc R U P E 1
H18C H 0.169255 0.950503 0.346573 0.067 Uiso 0.547(4) 1 calc R U P E 1
C19A C 0.0298(12) 0.8712(12) 0.4520(11) 0.034(3) Uani 0.547(4) 1 d D U P E 1
H19A H 0.013856 0.933541 0.429814 0.050 Uiso 0.547(4) 1 calc R U P E 1
H19B H 0.058580 0.863609 0.492456 0.050 Uiso 0.547(4) 1 calc R U P E 1
H19C H -0.021680 0.835624 0.470105 0.050 Uiso 0.547(4) 1 calc R U P E 1
C20A C 0.2409(7) 0.2649(10) 0.7079(6) 0.0233(18) Uani 0.547(4) 1 d D U P E 1
H20A H 0.236051 0.209345 0.750640 0.028 Uiso 0.547(4) 1 calc R U P E 1
H20B H 0.207337 0.311525 0.723270 0.028 Uiso 0.547(4) 1 calc R U P E 1
C21A C 0.3340(7) 0.2906(11) 0.6819(7) 0.0228(19) Uani 0.547(4) 1 d D U P E 1
H21A H 0.338368 0.347127 0.640158 0.027 Uiso 0.547(4) 1 calc R U P E 1
H21B H 0.366928 0.244990 0.664812 0.027 Uiso 0.547(4) 1 calc R U P E 1
C22A C 0.3731(6) 0.3004(9) 0.7412(7) 0.0247(18) Uani 0.547(4) 1 d D U P E 1
H22A H 0.353958 0.250627 0.786886 0.030 Uiso 0.547(4) 1 calc R U P E 1
H22B H 0.349187 0.355313 0.749038 0.030 Uiso 0.547(4) 1 calc R U P E 1
B1A B 0.4770(7) 0.3035(8) 0.7282(7) 0.027(2) Uani 0.547(4) 1 d D U P E 1
N6A N 0.5033(6) 0.3873(6) 0.6511(4) 0.033(2) Uani 0.547(4) 1 d D U P E 1
H6A1 H 0.466269 0.433190 0.651996 0.040 Uiso 0.547(4) 1 calc R U P E 1
H6A2 H 0.556440 0.404691 0.649100 0.040 Uiso 0.547(4) 1 calc R U P E 1
N7A N 0.5035(7) 0.3698(9) 0.5823(6) 0.060(3) Uani 0.547(4) 1 d D U P E 1
H7A1 H 0.5740(14) 0.3658(18) 0.5751(11) 0.072 Uiso 0.547(4) 1 d D U P E 1
H7A2 H 0.455(5) 0.395(9) 0.566(5) 0.072 Uiso 0.547(4) 1 d D U P E 1
C23A C 0.5151(6) 0.3217(7) 0.7904(6) 0.032(2) Uani 0.547(4) 1 d D U P E 1
H23A H 0.485582 0.376239 0.796626 0.039 Uiso 0.547(4) 1 calc R U P E 1
C24A C 0.4907(7) 0.2458(7) 0.8621(6) 0.036(2) Uani 0.547(4) 1 d D U P E 1
H24A H 0.514071 0.256297 0.900104 0.043 Uiso 0.547(4) 1 calc R U P E 1
H24B H 0.427615 0.244891 0.876570 0.043 Uiso 0.547(4) 1 calc R U P E 1
C25A C 0.5230(10) 0.1565(9) 0.8586(7) 0.045(3) Uani 0.547(4) 1 d D U P E 1
H25A H 0.495506 0.110179 0.903603 0.053 Uiso 0.547(4) 1 calc R U P E 1
H25B H 0.585339 0.151765 0.858161 0.053 Uiso 0.547(4) 1 calc R U P E 1
C26A C 0.5072(8) 0.1367(8) 0.7923(6) 0.040(2) Uani 0.547(4) 1 d D U P E 1
H26A H 0.446190 0.123110 0.800144 0.048 Uiso 0.547(4) 1 calc R U P E 1
H26B H 0.541629 0.083789 0.789333 0.048 Uiso 0.547(4) 1 calc R U P E 1
C27A C 0.5305(7) 0.2147(7) 0.7188(6) 0.037(2) Uani 0.547(4) 1 d D U P E 1
H27A H 0.510750 0.200860 0.680085 0.044 Uiso 0.547(4) 1 calc R U P E 1
C28A C 0.6262(8) 0.2329(10) 0.6952(7) 0.048(3) Uani 0.547(4) 1 d D U P E 1
H28A H 0.636356 0.275521 0.644626 0.058 Uiso 0.547(4) 1 calc R U P E 1
H28B H 0.657019 0.177192 0.694866 0.058 Uiso 0.547(4) 1 calc R U P E 1
C29A C 0.6667(9) 0.2700(11) 0.7432(9) 0.049(3) Uani 0.547(4) 1 d D U P E 1
H29A H 0.678222 0.220080 0.786821 0.059 Uiso 0.547(4) 1 calc R U P E 1
H29B H 0.722413 0.296001 0.715068 0.059 Uiso 0.547(4) 1 calc R U P E 1
C30A C 0.6125(7) 0.3393(8) 0.7680(7) 0.045(2) Uani 0.547(4) 1 d D U P E 1
H30A H 0.621401 0.397343 0.728171 0.054 Uiso 0.547(4) 1 calc R U P E 1
H30B H 0.632906 0.343202 0.810018 0.054 Uiso 0.547(4) 1 calc R U P E 1
C31A C 0.1790(12) 0.7155(12) 0.5294(10) 0.029(3) Uani 0.547(4) 1 d D U P E 1
H31A H 0.155051 0.678090 0.579903 0.034 Uiso 0.547(4) 1 calc R U P E 1
H31B H 0.161745 0.777336 0.523976 0.034 Uiso 0.547(4) 1 calc R U P E 1
C32A C 0.2761(11) 0.7080(17) 0.5196(12) 0.030(3) Uani 0.547(4) 1 d D U P E 1
H32A H 0.300584 0.748636 0.470417 0.036 Uiso 0.547(4) 1 calc R U P E 1
H32B H 0.294134 0.647184 0.521989 0.036 Uiso 0.547(4) 1 calc R U P E 1
C33A C 0.3143(11) 0.729(2) 0.5759(10) 0.035(3) Uani 0.547(4) 1 d D U P E 1
H33A H 0.285512 0.691942 0.625120 0.041 Uiso 0.547(4) 1 calc R U P E 1
H33B H 0.299860 0.791273 0.570554 0.041 Uiso 0.547(4) 1 calc R U P E 1
C34A C 0.4793(10) 0.7822(12) 0.5028(10) 0.038(3) Uani 0.547(4) 1 d D U P E 1
H34A H 0.464426 0.780882 0.457276 0.045 Uiso 0.547(4) 1 calc R U P E 1
C35A C 0.4567(11) 0.8742(12) 0.5058(8) 0.047(3) Uani 0.547(4) 1 d D U P E 1
H35A H 0.397008 0.889221 0.498331 0.056 Uiso 0.547(4) 1 calc R U P E 1
H35B H 0.494069 0.917058 0.464691 0.056 Uiso 0.547(4) 1 calc R U P E 1
C36A C 0.4651(12) 0.8862(10) 0.5767(8) 0.050(3) Uani 0.547(4) 1 d D U P E 1
H36A H 0.433158 0.940622 0.579058 0.060 Uiso 0.547(4) 1 calc R U P E 1
H36B H 0.526093 0.894585 0.574979 0.060 Uiso 0.547(4) 1 calc R U P E 1
C37A C 0.4317(12) 0.8076(9) 0.6475(8) 0.046(3) Uani 0.547(4) 1 d D U P E 1
H37A H 0.456438 0.811275 0.687530 0.056 Uiso 0.547(4) 1 calc R U P E 1
H37B H 0.368857 0.814686 0.660243 0.056 Uiso 0.547(4) 1 calc R U P E 1
C38A C 0.4521(10) 0.7152(9) 0.6433(9) 0.037(3) Uani 0.547(4) 1 d D U P E 1
H38A H 0.418086 0.672025 0.687652 0.044 Uiso 0.547(4) 1 calc R U P E 1
C39A C 0.5459(10) 0.6872(10) 0.6420(9) 0.039(3) Uani 0.547(4) 1 d D U P E 1
H39A H 0.552086 0.624074 0.647282 0.047 Uiso 0.547(4) 1 calc R U P E 1
H39B H 0.563594 0.692951 0.684393 0.047 Uiso 0.547(4) 1 calc R U P E 1
C40A C 0.6067(10) 0.7412(10) 0.5720(9) 0.040(3) Uani 0.547(4) 1 d D U P E 1
H40A H 0.614244 0.799852 0.574001 0.048 Uiso 0.547(4) 1 calc R U P E 1
H40B H 0.663447 0.710776 0.570281 0.048 Uiso 0.547(4) 1 calc R U P E 1
C41A C 0.5748(11) 0.7540(12) 0.5025(9) 0.041(3) Uani 0.547(4) 1 d D U P E 1
H41A H 0.584338 0.697957 0.493000 0.050 Uiso 0.547(4) 1 calc R U P E 1
H41B H 0.609910 0.799238 0.461623 0.050 Uiso 0.547(4) 1 calc R U P E 1
B2A B 0.4167(11) 0.7142(14) 0.5722(10) 0.032(3) Uani 0.547(4) 1 d D U P E 1
Fe1B Fe 0.2142(3) 0.4896(4) 0.5459(4) 0.0209(9) Uani 0.453(4) 1 d D U P E 2
Br1B Br 0.1815(3) 0.5017(3) 0.6664(2) 0.0305(12) Uani 0.453(4) 1 d D U P E 2
Br2B Br 0.36493(17) 0.4979(2) 0.48294(17) 0.0252(5) Uani 0.453(4) 1 d D U P E 2
N1B N 0.1428(8) 0.4620(8) 0.4792(7) 0.0220(16) Uani 0.453(4) 1 d D U P E 2
N2B N 0.2076(7) 0.3416(7) 0.5871(6) 0.0218(16) Uani 0.453(4) 1 d D U P E 2
N3B N 0.2345(7) 0.2675(8) 0.6385(7) 0.0228(15) Uani 0.453(4) 1 d D U P E 2
N4B N 0.1585(9) 0.6203(7) 0.4818(8) 0.0236(18) Uani 0.453(4) 1 d D U P E 2
N5B N 0.1569(10) 0.7080(8) 0.4707(9) 0.0270(16) Uani 0.453(4) 1 d D U P E 2
C1B C 0.1363(9) 0.3788(8) 0.4843(8) 0.0228(16) Uani 0.453(4) 1 d D U P E 2
C2B C 0.0923(9) 0.3577(10) 0.4396(8) 0.0255(18) Uani 0.453(4) 1 d D U P E 2
H2B H 0.088106 0.298263 0.443367 0.031 Uiso 0.453(4) 1 calc R U P E 2
C3B C 0.0550(9) 0.4269(10) 0.3897(9) 0.0260(19) Uani 0.453(4) 1 d D U P E 2
H3B H 0.023435 0.414543 0.359387 0.031 Uiso 0.453(4) 1 calc R U P E 2
C4B C 0.0629(9) 0.5142(10) 0.3830(8) 0.0231(18) Uani 0.453(4) 1 d D U P E 2
H4B H 0.039461 0.561545 0.347169 0.028 Uiso 0.453(4) 1 calc R U P E 2
C5B C 0.1057(10) 0.5298(9) 0.4298(8) 0.0228(16) Uani 0.453(4) 1 d D U P E 2
C6B C 0.1738(9) 0.3128(8) 0.5440(8) 0.0223(16) Uani 0.453(4) 1 d D U P E 2
C7B C 0.1829(10) 0.2218(9) 0.5643(8) 0.0256(15) Uani 0.453(4) 1 d D U P E 2
H7B H 0.168023 0.186145 0.540345 0.031 Uiso 0.453(4) 1 calc R U P E 2
C8B C 0.2183(10) 0.1934(8) 0.6270(8) 0.026(3) Uani 0.453(4) 1 d D U P E 2
C9B C 0.2350(11) 0.0985(10) 0.6749(11) 0.031(2) Uani 0.453(4) 1 d D U P E 2
C10B C 0.2232(19) 0.0377(15) 0.6346(15) 0.042(3) Uani 0.453(4) 1 d D U P E 2
H10D H 0.166310 0.048494 0.621553 0.063 Uiso 0.453(4) 1 calc R U P E 2
H10E H 0.228680 -0.024043 0.666147 0.063 Uiso 0.453(4) 1 calc R U P E 2
H10F H 0.266959 0.049804 0.590238 0.063 Uiso 0.453(4) 1 calc R U P E 2
C11B C 0.3272(13) 0.081(2) 0.6911(17) 0.035(3) Uani 0.453(4) 1 d D U P E 2
H11D H 0.368613 0.098145 0.645136 0.053 Uiso 0.453(4) 1 calc R U P E 2
H11E H 0.335239 0.018276 0.718657 0.053 Uiso 0.453(4) 1 calc R U P E 2
H11F H 0.336063 0.116074 0.719652 0.053 Uiso 0.453(4) 1 calc R U P E 2
C12B C 0.1697(17) 0.076(2) 0.7473(13) 0.044(3) Uani 0.453(4) 1 d D U P E 2
H12D H 0.111507 0.085163 0.737077 0.067 Uiso 0.453(4) 1 calc R U P E 2
H12E H 0.178196 0.114342 0.773142 0.067 Uiso 0.453(4) 1 calc R U P E 2
H12F H 0.177975 0.014156 0.777579 0.067 Uiso 0.453(4) 1 calc R U P E 2
C13B C 0.1193(10) 0.6168(8) 0.4302(9) 0.0225(17) Uani 0.453(4) 1 d D U P E 2
C14B C 0.0963(10) 0.7004(9) 0.3856(9) 0.0263(19) Uani 0.453(4) 1 d D U P E 2
H14B H 0.070097 0.714423 0.344311 0.032 Uiso 0.453(4) 1 calc R U P E 2
C15B C 0.1194(11) 0.7583(9) 0.4138(10) 0.0292(18) Uani 0.453(4) 1 d D U P E 2
C16B C 0.1111(11) 0.8585(10) 0.3863(10) 0.032(2) Uani 0.453(4) 1 d D U P E 2
C17B C 0.0787(12) 0.8886(15) 0.3144(10) 0.038(3) Uani 0.453(4) 1 d D U P E 2
H17D H 0.068990 0.952744 0.297269 0.056 Uiso 0.453(4) 1 calc R U P E 2
H17E H 0.024992 0.859462 0.321770 0.056 Uiso 0.453(4) 1 calc R U P E 2
H17F H 0.121457 0.872905 0.277956 0.056 Uiso 0.453(4) 1 calc R U P E 2
C18B C 0.1976(14) 0.9044(17) 0.3686(18) 0.044(3) Uani 0.453(4) 1 d D U P E 2
H18D H 0.233143 0.896350 0.325229 0.067 Uiso 0.453(4) 1 calc R U P E 2
H18E H 0.227239 0.878414 0.409859 0.067 Uiso 0.453(4) 1 calc R U P E 2
H18F H 0.187177 0.967646 0.359389 0.067 Uiso 0.453(4) 1 calc R U P E 2
C19B C 0.0469(16) 0.8919(14) 0.4399(13) 0.034(3) Uani 0.453(4) 1 d D U P E 2
H19D H 0.046057 0.956590 0.421693 0.050 Uiso 0.453(4) 1 calc R U P E 2
H19E H 0.063946 0.869166 0.487569 0.050 Uiso 0.453(4) 1 calc R U P E 2
H19F H -0.010332 0.871234 0.444497 0.050 Uiso 0.453(4) 1 calc R U P E 2
C20B C 0.2689(8) 0.2814(12) 0.6958(8) 0.0233(18) Uani 0.453(4) 1 d D U P E 2
H20C H 0.255568 0.229659 0.741226 0.028 Uiso 0.453(4) 1 calc R U P E 2
H20D H 0.239510 0.333702 0.705162 0.028 Uiso 0.453(4) 1 calc R U P E 2
C21B C 0.3653(8) 0.2952(14) 0.6775(9) 0.0228(19) Uani 0.453(4) 1 d D U P E 2
H21C H 0.394130 0.253736 0.653698 0.027 Uiso 0.453(4) 1 calc R U P E 2
H21D H 0.377572 0.356111 0.643121 0.027 Uiso 0.453(4) 1 calc R U P E 2
C22B C 0.3997(8) 0.2799(11) 0.7460(9) 0.0247(18) Uani 0.453(4) 1 d D U P E 2
H22C H 0.383027 0.220159 0.780552 0.030 Uiso 0.453(4) 1 calc R U P E 2
H22D H 0.370080 0.322566 0.768298 0.030 Uiso 0.453(4) 1 calc R U P E 2
B1B B 0.5023(9) 0.2877(9) 0.7395(8) 0.034(3) Uani 0.453(4) 1 d D U P E 2
N6B N 0.5206(7) 0.3932(7) 0.7164(6) 0.034(2) Uani 0.453(4) 1 d D U P E 2
H6B1 H 0.577501 0.401976 0.698884 0.040 Uiso 0.453(4) 1 calc R U P E 2
H6B2 H 0.492434 0.424606 0.679541 0.040 Uiso 0.453(4) 1 calc R U P E 2
N7B N 0.4951(9) 0.4277(10) 0.7742(8) 0.049(4) Uani 0.453(4) 1 d D U P E 2
H7B1 H 0.444(3) 0.407(3) 0.798(8) 0.058 Uiso 0.453(4) 1 d D U P E 2
H7B2 H 0.485(10) 0.485(3) 0.753(8) 0.058 Uiso 0.453(4) 1 d D U P E 2
C23B C 0.5668(8) 0.2556(9) 0.6803(7) 0.031(2) Uani 0.453(4) 1 d D U P E 2
H23B H 0.550467 0.288904 0.631915 0.037 Uiso 0.453(4) 1 calc R U P E 2
C24B C 0.6595(8) 0.2789(11) 0.6747(7) 0.031(3) Uani 0.453(4) 1 d D U P E 2
H24C H 0.697507 0.253993 0.640753 0.037 Uiso 0.453(4) 1 calc R U P E 2
H24D H 0.664349 0.343868 0.653531 0.037 Uiso 0.453(4) 1 calc R U P E 2
C25B C 0.6911(10) 0.2455(14) 0.7469(8) 0.043(3) Uani 0.453(4) 1 d D U P E 2
H25C H 0.744372 0.276142 0.740128 0.051 Uiso 0.453(4) 1 calc R U P E 2
H25D H 0.705633 0.181739 0.759273 0.051 Uiso 0.453(4) 1 calc R U P E 2
C26B C 0.6285(8) 0.2579(11) 0.8114(8) 0.041(3) Uani 0.453(4) 1 d D U P E 2
H26C H 0.628560 0.320504 0.806962 0.049 Uiso 0.453(4) 1 calc R U P E 2
H26D H 0.648922 0.221641 0.856739 0.049 Uiso 0.453(4) 1 calc R U P E 2
C27B C 0.5342(8) 0.2324(9) 0.8180(7) 0.041(3) Uani 0.453(4) 1 d D U P E 2
H27B H 0.496212 0.248642 0.857860 0.050 Uiso 0.453(4) 1 calc R U P E 2
C28B C 0.5269(12) 0.1326(10) 0.8337(9) 0.043(3) Uani 0.453(4) 1 d D U P E 2
H28C H 0.550093 0.098933 0.878223 0.052 Uiso 0.453(4) 1 calc R U P E 2
H28D H 0.465484 0.118929 0.844009 0.052 Uiso 0.453(4) 1 calc R U P E 2
C29B C 0.5731(10) 0.0996(10) 0.7722(7) 0.045(3) Uani 0.453(4) 1 d D U P E 2
H29C H 0.635487 0.097967 0.770654 0.054 Uiso 0.453(4) 1 calc R U P E 2
H29D H 0.555553 0.038514 0.783813 0.054 Uiso 0.453(4) 1 calc R U P E 2
C30B C 0.5548(9) 0.1565(9) 0.6969(7) 0.040(3) Uani 0.453(4) 1 d D U P E 2
H30C H 0.495423 0.147375 0.694428 0.048 Uiso 0.453(4) 1 calc R U P E 2
H30D H 0.593854 0.137853 0.659497 0.048 Uiso 0.453(4) 1 calc R U P E 2
C31B C 0.1884(14) 0.7342(15) 0.5235(12) 0.030(3) Uani 0.453(4) 1 d D U P E 2
H31C H 0.161750 0.697763 0.573516 0.036 Uiso 0.453(4) 1 calc R U P E 2
H31D H 0.172530 0.796829 0.516142 0.036 Uiso 0.453(4) 1 calc R U P E 2
C32B C 0.2850(14) 0.722(2) 0.5138(14) 0.030(3) Uani 0.453(4) 1 d D U P E 2
H32C H 0.313056 0.771046 0.471315 0.036 Uiso 0.453(4) 1 calc R U P E 2
H32D H 0.302826 0.665727 0.505769 0.036 Uiso 0.453(4) 1 calc R U P E 2
C33B C 0.3103(13) 0.721(3) 0.5844(12) 0.032(3) Uani 0.453(4) 1 d D U P E 2
H33C H 0.286437 0.668051 0.625641 0.038 Uiso 0.453(4) 1 calc R U P E 2
H33D H 0.285993 0.773856 0.595014 0.038 Uiso 0.453(4) 1 calc R U P E 2
C34B C 0.4629(12) 0.7890(15) 0.5001(11) 0.037(3) Uani 0.453(4) 1 d D U P E 2
H34B H 0.448253 0.776368 0.458881 0.044 Uiso 0.453(4) 1 calc R U P E 2
C35B C 0.4290(13) 0.8823(14) 0.4947(10) 0.045(3) Uani 0.453(4) 1 d D U P E 2
H35C H 0.460697 0.925425 0.449783 0.054 Uiso 0.453(4) 1 calc R U P E 2
H35D H 0.368016 0.887166 0.490404 0.054 Uiso 0.453(4) 1 calc R U P E 2
C36B C 0.4371(14) 0.9069(12) 0.5598(9) 0.046(3) Uani 0.453(4) 1 d D U P E 2
H36C H 0.400994 0.960201 0.558651 0.055 Uiso 0.453(4) 1 calc R U P E 2
H36D H 0.497163 0.922321 0.554243 0.055 Uiso 0.453(4) 1 calc R U P E 2
C37B C 0.4115(13) 0.8344(11) 0.6347(9) 0.041(3) Uani 0.453(4) 1 d D U P E 2
H37C H 0.348244 0.834494 0.647855 0.050 Uiso 0.453(4) 1 calc R U P E 2
H37D H 0.433087 0.850322 0.671024 0.050 Uiso 0.453(4) 1 calc R U P E 2
C38B C 0.4432(12) 0.7394(11) 0.6415(11) 0.035(3) Uani 0.453(4) 1 d D U P E 2
H38B H 0.412968 0.698124 0.689072 0.042 Uiso 0.453(4) 1 calc R U P E 2
C39B C 0.5391(11) 0.7195(11) 0.6369(10) 0.034(3) Uani 0.453(4) 1 d D U P E 2
H39C H 0.549773 0.655675 0.645962 0.040 Uiso 0.453(4) 1 calc R U P E 2
H39D H 0.558077 0.732705 0.675665 0.040 Uiso 0.453(4) 1 calc R U P E 2
C40B C 0.5936(12) 0.7733(13) 0.5618(10) 0.043(3) Uani 0.453(4) 1 d D U P E 2
H40C H 0.597823 0.834372 0.560088 0.052 Uiso 0.453(4) 1 calc R U P E 2
H40D H 0.652184 0.747132 0.558842 0.052 Uiso 0.453(4) 1 calc R U P E 2
C41B C 0.5602(12) 0.7778(14) 0.4952(11) 0.037(3) Uani 0.453(4) 1 d D U P E 2
H41C H 0.578626 0.722963 0.484994 0.045 Uiso 0.453(4) 1 calc R U P E 2
H41D H 0.587539 0.827648 0.453039 0.045 Uiso 0.453(4) 1 calc R U P E 2
B2B B 0.4133(13) 0.7185(16) 0.5759(12) 0.033(3) Uani 0.453(4) 1 d D U P E 2
C1C C 0.6290(3) 0.6277(4) -0.0851(3) 0.0203(14) Uani 1 1 d D . . . .
C2C C 0.5859(4) 0.6483(4) -0.1425(3) 0.0268(15) Uani 1 1 d D . . . .
H2C H 0.582928 0.707438 -0.175226 0.032 Uiso 1 1 calc R U . . .
C3C C 0.5471(4) 0.5816(4) -0.1515(4) 0.0281(16) Uani 1 1 d D . . . .
H3C H 0.516069 0.594735 -0.189835 0.034 Uiso 1 1 calc R U . . .
C4C C 0.5541(3) 0.4952(4) -0.1040(3) 0.0251(14) Uani 1 1 d D . . . .
H4C H 0.527743 0.448511 -0.109070 0.030 Uiso 1 1 calc R U . . .
C5C C 0.6004(4) 0.4785(4) -0.0487(3) 0.0208(14) Uani 1 1 d D . . . .
C6C C 0.6688(4) 0.6928(4) -0.0674(3) 0.0225(14) Uani 1 1 d D . . . .
C7C C 0.6741(4) 0.7850(4) -0.1006(4) 0.0296(15) Uani 1 1 d D . . . .
H7C H 0.654139 0.821305 -0.143610 0.036 Uiso 1 1 calc R U . . .
C8C C 0.7143(4) 0.8117(4) -0.0577(4) 0.0320(16) Uani 1 1 d D . . . .
C9C C 0.7299(4) 0.9066(4) -0.0668(4) 0.045(2) Uani 1 1 d D . . . .
C10C C 0.7189(6) 0.9656(5) -0.1435(5) 0.068(3) Uani 1 1 d D . . . .
H10G H 0.762231 0.949179 -0.179186 0.102 Uiso 1 1 calc R U . . .
H10H H 0.725726 1.027410 -0.150021 0.102 Uiso 1 1 calc R U . . .
H10I H 0.661770 0.958091 -0.150660 0.102 Uiso 1 1 calc R U . . .
C11C C 0.8200(4) 0.9205(5) -0.0573(5) 0.050(2) Uani 1 1 d D . . . .
H11G H 0.862796 0.893962 -0.086646 0.075 Uiso 1 1 calc R U . . .
H11H H 0.824601 0.892401 -0.005959 0.075 Uiso 1 1 calc R U . . .
H11I H 0.829894 0.983820 -0.073391 0.075 Uiso 1 1 calc R U . . .
C12C C 0.6620(4) 0.9348(6) -0.0119(5) 0.068(3) Uani 1 1 d D . . . .
H12G H 0.605043 0.933210 -0.022113 0.102 Uiso 1 1 calc R U . . .
H12H H 0.673080 0.994962 -0.016281 0.102 Uiso 1 1 calc R U . . .
H12I H 0.664811 0.894311 0.037641 0.102 Uiso 1 1 calc R U . . .
C13C C 0.6140(4) 0.3911(4) 0.0032(3) 0.0208(14) Uani 1 1 d D . . . .
C14C C 0.5893(4) 0.3084(4) 0.0116(3) 0.0248(15) Uani 1 1 d D . . . .
H14C H 0.558866 0.294772 -0.018747 0.030 Uiso 1 1 calc R U . . .
C15C C 0.6172(4) 0.2494(4) 0.0724(3) 0.0217(14) Uani 1 1 d D . . . .
C16C C 0.6064(4) 0.1496(4) 0.1054(3) 0.0256(14) Uani 1 1 d D . . . .
C17C C 0.5619(4) 0.1227(4) 0.0556(4) 0.0333(16) Uani 1 1 d D . . . .
H17G H 0.597171 0.139542 0.006680 0.050 Uiso 1 1 calc R U . . .
H17H H 0.505868 0.152892 0.052925 0.050 Uiso 1 1 calc R U . . .
H17I H 0.554325 0.058719 0.075387 0.050 Uiso 1 1 calc R U . . .
C18C C 0.5486(4) 0.1226(5) 0.1810(3) 0.0318(17) Uani 1 1 d D . . . .
H18G H 0.491856 0.150494 0.176794 0.048 Uiso 1 1 calc R U . . .
H18H H 0.573738 0.141777 0.213293 0.048 Uiso 1 1 calc R U . . .
H18I H 0.543390 0.058268 0.201202 0.048 Uiso 1 1 calc R U . . .
C19C C 0.6930(4) 0.1000(4) 0.1097(4) 0.0319(16) Uani 1 1 d D . . . .
H19G H 0.683785 0.036259 0.129253 0.048 Uiso 1 1 calc R U . . .
H19H H 0.721972 0.115714 0.141669 0.048 Uiso 1 1 calc R U . . .
H19I H 0.728429 0.116374 0.060906 0.048 Uiso 1 1 calc R U . . .
C20C C 0.7700(4) 0.7273(5) 0.0610(3) 0.0308(16) Uani 1 1 d D . . . .
H20E H 0.743075 0.677187 0.103200 0.037 Uiso 1 1 calc R U . . .
H20F H 0.756174 0.781224 0.073471 0.037 Uiso 1 1 calc R U . . .
C21C C 0.8675(4) 0.7118(5) 0.0506(4) 0.0289(16) Uani 1 1 d D . . . .
H21E H 0.881481 0.650116 0.053450 0.035 Uiso 1 1 calc R U . . .
H21F H 0.894706 0.751552 0.001912 0.035 Uiso 1 1 calc R U . . .
C22C C 0.9025(4) 0.7295(5) 0.1096(4) 0.0363(18) Uani 1 1 d D . . . .
H22E H 0.872879 0.690195 0.157535 0.044 Uiso 1 1 calc R U . . .
H22F H 0.886102 0.790928 0.106312 0.044 Uiso 1 1 calc R U . . .
C23C C 1.0694(4) 0.7481(4) 0.0310(3) 0.0313(16) Uani 1 1 d D . . . .
H23C H 1.053798 0.717175 0.000677 0.038 Uiso 1 1 calc R U . . .
C24C C 1.0580(4) 0.8472(5) -0.0075(4) 0.0396(18) Uani 1 1 d D . . . .
H24E H 0.998742 0.859808 -0.016611 0.048 Uiso 1 1 calc R U . . .
H24F H 1.097181 0.865423 -0.055320 0.048 Uiso 1 1 calc R U . . .
C25C C 1.0753(5) 0.9021(5) 0.0354(4) 0.050(2) Uani 1 1 d D . . . .
H25E H 1.056235 0.963829 0.011636 0.061 Uiso 1 1 calc R U . . .
H25F H 1.137740 0.902142 0.032882 0.061 Uiso 1 1 calc R U . . .
C26C C 1.0313(5) 0.8700(5) 0.1153(4) 0.052(2) Uani 1 1 d D . . . .
H26E H 0.970051 0.887827 0.117997 0.062 Uiso 1 1 calc R U . . .
H26F H 1.056471 0.900407 0.140781 0.062 Uiso 1 1 calc R U . . .
C27C C 1.0379(4) 0.7688(5) 0.1563(4) 0.046(2) Uani 1 1 d D . . . .
H27C H 0.999113 0.753616 0.204921 0.056 Uiso 1 1 calc R U . . .
C28C C 1.1295(4) 0.7378(6) 0.1680(4) 0.052(2) Uani 1 1 d D . . . .
H28E H 1.149175 0.773013 0.192652 0.063 Uiso 1 1 calc R U . . .
H28F H 1.127927 0.675467 0.201206 0.063 Uiso 1 1 calc R U . . .
C29C C 1.1958(4) 0.7448(5) 0.0988(4) 0.0398(19) Uani 1 1 d D . . . .
H29E H 1.244968 0.704906 0.113126 0.048 Uiso 1 1 calc R U . . .
H29F H 1.217121 0.805854 0.076738 0.048 Uiso 1 1 calc R U . . .
C30C C 1.1639(4) 0.7224(5) 0.0403(4) 0.0329(17) Uani 1 1 d D . . . .
H30E H 1.171501 0.657906 0.051497 0.039 Uiso 1 1 calc R U . . .
H30F H 1.201361 0.751695 -0.007133 0.039 Uiso 1 1 calc R U . . .
C31C C 0.6973(3) 0.2739(5) 0.1626(3) 0.0246(15) Uani 1 1 d D . . . .
H31E H 0.683502 0.211976 0.193542 0.029 Uiso 1 1 calc R U . . .
H31F H 0.671488 0.311752 0.190849 0.029 Uiso 1 1 calc R U . . .
C32C C 0.7945(3) 0.2832(4) 0.1454(3) 0.0233(15) Uani 1 1 d D . . . .
H32E H 0.809620 0.340808 0.106372 0.028 Uiso 1 1 calc R U . . .
H32F H 0.821695 0.236057 0.127454 0.028 Uiso 1 1 calc R U . . .
C33C C 0.8291(3) 0.2772(4) 0.2128(3) 0.0223(14) Uani 1 1 d D . . . .
H33E H 0.815794 0.218365 0.250633 0.027 Uiso 1 1 calc R U . . .
H33F H 0.798550 0.321939 0.232224 0.027 Uiso 1 1 calc R U . . .
C34C C 0.9942(4) 0.2230(4) 0.1701(3) 0.0283(15) Uani 1 1 d D . . . .
H34C H 0.978083 0.223457 0.124440 0.034 Uiso 1 1 calc R U . . .
C35C C 0.9779(4) 0.1300(5) 0.2283(4) 0.0410(18) Uani 1 1 d D . . . .
H35E H 0.918921 0.113449 0.231275 0.049 Uiso 1 1 calc R U . . .
H35F H 1.017635 0.087287 0.212413 0.049 Uiso 1 1 calc R U . . .
C36C C 0.9891(5) 0.1220(5) 0.3048(4) 0.045(2) Uani 1 1 d D . . . .
H36E H 0.962584 0.066699 0.340469 0.055 Uiso 1 1 calc R U . . .
H36F H 1.051016 0.116795 0.306086 0.055 Uiso 1 1 calc R U . . .
C37C C 0.9508(4) 0.1986(5) 0.3293(3) 0.0380(18) Uani 1 1 d D . . . .
H37E H 0.975616 0.195920 0.371336 0.046 Uiso 1 1 calc R U . . .
H37F H 0.888515 0.189957 0.346604 0.046 Uiso 1 1 calc R U . . .
C38C C 0.9647(3) 0.2917(4) 0.2711(3) 0.0249(15) Uani 1 1 d D . . . .
H38C H 0.928556 0.334994 0.290161 0.030 Uiso 1 1 calc R U . . .
C39C C 1.0587(4) 0.3201(5) 0.2510(4) 0.0382(18) Uani 1 1 d D . . . .
H39E H 1.061396 0.383093 0.219130 0.046 Uiso 1 1 calc R U . . .
H39F H 1.078078 0.315025 0.296061 0.046 Uiso 1 1 calc R U . . .
C40C C 1.1211(4) 0.2664(5) 0.2122(4) 0.0405(19) Uani 1 1 d D . . . .
H40E H 1.175503 0.298232 0.190896 0.049 Uiso 1 1 calc R U . . .
H40F H 1.133573 0.208951 0.249022 0.049 Uiso 1 1 calc R U . . .
C41C C 1.0895(4) 0.2488(5) 0.1522(4) 0.0348(17) Uani 1 1 d D . . . .
H41E H 1.125412 0.200678 0.140954 0.042 Uiso 1 1 calc R U . . .
H41F H 1.098168 0.302413 0.107811 0.042 Uiso 1 1 calc R U . . .
B1C B 1.0056(4) 0.7168(5) 0.1089(4) 0.0311(18) Uani 1 1 d D . . . .
B2C B 0.9312(4) 0.2916(5) 0.1989(4) 0.0221(16) Uani 1 1 d D . . . .
Fe1C Fe 0.70894(5) 0.51552(7) 0.04226(5) 0.0236(2) Uani 1 1 d D . . . .
Br1C Br 0.86006(4) 0.50326(5) -0.01844(4) 0.02783(16) Uani 1 1 d D . . . .
Br2C Br 0.67914(5) 0.49839(6) 0.16994(4) 0.0425(2) Uani 1 1 d D . . . .
N1C N 0.6361(3) 0.5443(3) -0.0396(3) 0.0197(11) Uani 1 1 d D . . . .
N2C N 0.7036(3) 0.6633(3) -0.0070(3) 0.0258(12) Uani 1 1 d D . . . .
N3C N 0.7308(3) 0.7371(3) -0.0014(3) 0.0272(13) Uani 1 1 d D . . . .
N4C N 0.6566(3) 0.3852(3) 0.0558(3) 0.0213(12) Uani 1 1 d D . . . .
N5C N 0.6583(3) 0.2981(3) 0.0975(3) 0.0212(12) Uani 1 1 d D . . . .
N6C N 1.0240(4) 0.6101(4) 0.1464(3) 0.0401(15) Uani 1 1 d D . . . .
H6C1 H 0.996795 0.581446 0.126024 0.048 Uiso 1 1 calc R U . . .
H6C2 H 1.081090 0.599144 0.135191 0.048 Uiso 1 1 calc R U . . .
N7C N 0.9972(5) 0.5728(5) 0.2251(4) 0.0526(19) Uani 1 1 d D . . . .
H7C1 H 0.958(4) 0.615(4) 0.230(4) 0.063 Uiso 1 1 d D U . . .
H7C2 H 0.974(5) 0.519(3) 0.244(4) 0.063 Uiso 1 1 d D U . . .
N8C N 0.9490(3) 0.3900(4) 0.1353(3) 0.0305(14) Uani 1 1 d . . . . .
H8C1 H 1.006587 0.397099 0.121969 0.037 Uiso 1 1 calc R U . . .
H8C2 H 0.929398 0.390873 0.095672 0.037 Uiso 1 1 calc R U . . .
N9C N 0.9113(4) 0.4648(4) 0.1542(4) 0.0402(16) Uani 1 1 d D . . . .
H9C1 H 0.881(4) 0.445(5) 0.1978(18) 0.048 Uiso 1 1 d D U . . .
H9C2 H 0.8660(13) 0.483(4) 0.1308(14) 0.048 Uiso 1 1 d D U . . .

loop_
_atom_site_aniso_label
_atom_site_aniso_U_11
_atom_site_aniso_U_22
_atom_site_aniso_U_33
_atom_site_aniso_U_23
_atom_site_aniso_U_13
_atom_site_aniso_U_12
N8A 0.031(3) 0.026(4) 0.037(4) -0.007(3) -0.009(3) -0.001(3)
N9A 0.039(4) 0.028(4) 0.047(4) -0.004(3) -0.005(3) -0.004(3)
C1 0.068(7) 0.110(8) 0.048(6) -0.043(6) -0.010(5) -0.017(6)
Cl1 0.0290(14) 0.052(2) 0.0336(19) -0.0120(18) -0.0062(13) 0.0091(17)
Cl2 0.073(3) 0.150(6) 0.064(3) -0.020(3) -0.026(2) 0.031(3)
C1D 0.072(9) 0.092(9) 0.047(8) -0.049(7) -0.003(7) -0.031(8)
Cl1D 0.089(6) 0.138(10) 0.105(9) -0.077(7) 0.006(6) -0.045(6)
Cl2D 0.053(4) 0.067(6) 0.060(4) 0.003(4) -0.013(3) -0.013(4)
C2 0.073(7) 0.155(10) 0.124(9) -0.075(9) -0.056(7) -0.008(8)
Cl4 0.097(3) 0.160(6) 0.109(4) -0.098(4) -0.043(3) 0.034(3)
Cl3 0.105(4) 0.164(7) 0.090(4) -0.048(4) -0.014(3) -0.007(4)
C2D 0.155(19) 0.17(2) 0.120(18) -0.056(17) -0.068(17) -0.007(18)
Cl4D 0.171(15) 0.165(17) 0.104(13) -0.084(12) -0.063(12) 0.030(13)
Cl3D 0.123(12) 0.167(16) 0.110(13) -0.043(12) -0.052(11) -0.027(12)
Fe1A 0.018(2) 0.0246(18) 0.0206(14) -0.0078(13) -0.0088(14) 0.0021(13)
Br1A 0.0177(11) 0.063(2) 0.0310(19) -0.0211(17) 0.0030(10) -0.0112(13)
Br2A 0.0251(12) 0.0441(15) 0.0349(8) -0.0059(9) -0.0006(9) 0.0046(9)
N1A 0.016(4) 0.027(3) 0.023(3) -0.009(3) -0.006(3) 0.005(3)
N2A 0.019(4) 0.027(3) 0.018(3) -0.005(2) -0.007(3) 0.003(3)
N3A 0.019(4) 0.028(3) 0.020(3) -0.004(2) -0.007(3) -0.001(3)
N4A 0.022(4) 0.022(3) 0.027(3) -0.011(3) -0.007(3) 0.006(3)
N5A 0.027(4) 0.025(3) 0.029(3) -0.010(3) -0.008(3) 0.006(3)
C1A 0.019(4) 0.028(3) 0.023(3) -0.011(3) -0.005(3) 0.002(3)
C2A 0.023(4) 0.032(4) 0.024(3) -0.012(3) -0.005(3) -0.005(3)
C3A 0.025(4) 0.033(4) 0.022(3) -0.009(3) -0.007(3) -0.007(3)
C4A 0.020(4) 0.032(4) 0.021(3) -0.010(3) -0.009(3) -0.005(3)
C5A 0.018(4) 0.030(3) 0.023(3) -0.010(3) -0.009(3) 0.001(3)
C6A 0.018(4) 0.028(3) 0.021(3) -0.008(3) -0.007(3) 0.002(3)
C7A 0.021(3) 0.029(3) 0.026(3) -0.008(2) -0.005(3) -0.002(2)
C8A 0.021(3) 0.029(3) 0.026(3) -0.008(2) -0.005(3) -0.002(2)
C9A 0.023(4) 0.030(4) 0.031(4) 0.001(3) -0.006(3) -0.004(3)
C10A 0.039(8) 0.029(6) 0.043(7) 0.005(5) -0.004(6) -0.006(5)
C11A 0.023(6) 0.030(6) 0.035(6) 0.008(5) -0.003(6) -0.001(5)
C12A 0.029(8) 0.046(7) 0.039(6) 0.006(5) -0.001(5) -0.010(6)
C13A 0.021(4) 0.028(3) 0.022(3) -0.011(3) -0.009(3) 0.005(3)
C14A 0.025(4) 0.030(4) 0.023(3) -0.009(3) -0.007(3) 0.008(3)
C15A 0.028(4) 0.026(3) 0.028(3) -0.006(3) -0.003(3) 0.006(3)
C16A 0.031(5) 0.025(4) 0.033(4) -0.006(3) -0.002(4) 0.002(3)
C17A 0.037(8) 0.028(7) 0.037(6) 0.000(5) -0.007(6) 0.003(6)
C18A 0.033(7) 0.033(7) 0.052(5) -0.003(6) 0.003(6) 0.000(5)
C19A 0.032(7) 0.027(7) 0.033(6) -0.003(6) -0.004(5) 0.004(6)
C20A 0.018(4) 0.029(4) 0.020(3) -0.003(3) -0.008(3) -0.001(4)
C21A 0.020(5) 0.027(3) 0.020(3) -0.004(3) -0.008(4) 0.001(4)
C22A 0.021(4) 0.029(4) 0.025(3) -0.008(3) -0.010(4) 0.001(3)
B1A 0.026(4) 0.028(4) 0.031(4) -0.012(3) -0.010(4) 0.003(4)
N6A 0.029(4) 0.035(5) 0.032(4) -0.003(4) -0.009(4) -0.004(4)
N7A 0.044(7) 0.080(9) 0.045(7) -0.007(6) -0.013(6) 0.001(6)
C23A 0.027(4) 0.036(4) 0.041(4) -0.022(4) -0.011(4) 0.001(4)
C24A 0.034(5) 0.053(6) 0.031(5) -0.019(4) -0.018(4) 0.000(5)
C25A 0.043(5) 0.049(6) 0.041(5) -0.009(5) -0.018(5) -0.004(5)
C26A 0.041(4) 0.038(5) 0.045(5) -0.016(4) -0.016(4) 0.003(4)
C27A 0.033(4) 0.041(4) 0.038(4) -0.015(4) -0.011(4) 0.005(4)
C28A 0.039(5) 0.050(5) 0.049(5) -0.013(4) -0.009(4) 0.011(4)
C29A 0.032(5) 0.053(6) 0.052(5) -0.006(5) -0.010(5) 0.004(5)
C30A 0.036(4) 0.045(5) 0.052(5) -0.011(4) -0.015(4) 0.002(4)
C31A 0.036(5) 0.020(5) 0.031(4) -0.012(4) -0.011(4) 0.013(4)
C32A 0.042(5) 0.024(6) 0.025(4) -0.012(4) -0.006(4) 0.006(4)
C33A 0.051(5) 0.027(5) 0.023(5) -0.010(4) -0.001(4) 0.002(4)
C34A 0.057(5) 0.030(5) 0.024(4) -0.009(4) -0.003(4) -0.008(4)
C35A 0.062(6) 0.035(5) 0.036(5) -0.003(5) -0.005(5) -0.013(5)
C36A 0.069(6) 0.034(6) 0.043(6) -0.011(5) -0.005(5) -0.011(5)
C37A 0.067(6) 0.038(6) 0.035(5) -0.014(5) -0.002(5) -0.011(5)
C38A 0.059(5) 0.028(5) 0.026(4) -0.011(4) 0.000(4) -0.016(5)
C39A 0.054(5) 0.035(6) 0.028(4) -0.006(5) -0.010(4) -0.020(5)
C40A 0.051(5) 0.031(6) 0.031(5) -0.002(5) -0.004(4) -0.019(5)
C41A 0.055(6) 0.033(6) 0.027(5) -0.004(5) 0.005(5) -0.014(5)
B2A 0.053(4) 0.027(4) 0.021(4) -0.015(4) -0.005(4) -0.005(4)
Fe1B 0.014(2) 0.028(2) 0.0212(16) -0.0088(17) -0.0049(15) -0.0022(15)
Br1B 0.058(3) 0.0220(18) 0.0131(19) -0.0075(15) -0.0170(16) 0.0183(18)
Br2B 0.0191(12) 0.0240(12) 0.0315(9) -0.0107(10) -0.0008(9) -0.0014(10)
N1B 0.016(4) 0.027(3) 0.023(3) -0.009(3) -0.006(3) 0.005(3)
N2B 0.019(4) 0.027(3) 0.018(3) -0.005(2) -0.007(3) 0.003(3)
N3B 0.019(4) 0.028(3) 0.020(3) -0.004(2) -0.007(3) -0.001(3)
N4B 0.022(4) 0.022(3) 0.027(3) -0.011(3) -0.007(3) 0.006(3)
N5B 0.027(4) 0.025(3) 0.029(3) -0.010(3) -0.008(3) 0.006(3)
C1B 0.019(4) 0.028(3) 0.023(3) -0.011(3) -0.005(3) 0.002(3)
C2B 0.023(4) 0.032(4) 0.024(3) -0.012(3) -0.005(3) -0.005(3)
C3B 0.025(4) 0.033(4) 0.022(3) -0.009(3) -0.007(3) -0.007(3)
C4B 0.020(4) 0.032(4) 0.021(3) -0.010(3) -0.009(3) -0.005(3)
C5B 0.018(4) 0.030(3) 0.023(3) -0.010(3) -0.009(3) 0.001(3)
C6B 0.018(4) 0.028(3) 0.021(3) -0.008(3) -0.007(3) 0.002(3)
C7B 0.021(3) 0.029(3) 0.026(3) -0.008(2) -0.005(3) -0.002(2)
C8B 0.017(5) 0.029(5) 0.025(4) -0.001(4) -0.004(4) 0.000(4)
C9B 0.023(4) 0.030(4) 0.031(4) 0.001(3) -0.006(3) -0.004(3)
C10B 0.039(8) 0.029(6) 0.043(7) 0.005(5) -0.004(6) -0.006(5)
C11B 0.023(6) 0.030(6) 0.035(6) 0.008(5) -0.003(6) -0.001(5)
C12B 0.029(8) 0.046(7) 0.039(6) 0.006(5) -0.001(5) -0.010(6)
C13B 0.021(4) 0.028(3) 0.022(3) -0.011(3) -0.009(3) 0.005(3)
C14B 0.025(4) 0.030(4) 0.023(3) -0.009(3) -0.007(3) 0.008(3)
C15B 0.028(4) 0.026(3) 0.028(3) -0.006(3) -0.003(3) 0.006(3)
C16B 0.031(5) 0.025(4) 0.033(4) -0.006(3) -0.002(4) 0.002(3)
C17B 0.037(8) 0.028(7) 0.037(6) 0.000(5) -0.007(6) 0.003(6)
C18B 0.033(7) 0.033(7) 0.052(5) -0.003(6) 0.003(6) 0.000(5)
C19B 0.032(7) 0.027(7) 0.033(6) -0.003(6) -0.004(5) 0.004(6)
C20B 0.018(4) 0.029(4) 0.020(3) -0.003(3) -0.008(3) -0.001(4)
C21B 0.020(5) 0.027(3) 0.020(3) -0.004(3) -0.008(4) 0.001(4)
C22B 0.021(4) 0.029(4) 0.025(3) -0.008(3) -0.010(4) 0.001(3)
B1B 0.028(4) 0.035(4) 0.036(4) -0.008(4) -0.010(4) -0.003(4)
N6B 0.030(4) 0.035(5) 0.040(4) -0.017(4) -0.010(4) -0.002(4)
N7B 0.044(7) 0.060(9) 0.059(9) -0.036(8) -0.021(7) 0.007(7)
C23B 0.029(5) 0.031(5) 0.036(5) -0.012(4) -0.015(4) -0.003(4)
C24B 0.028(5) 0.034(6) 0.036(5) -0.016(5) -0.012(5) -0.001(5)
C25B 0.035(5) 0.042(6) 0.046(5) -0.009(5) -0.012(5) 0.009(5)
C26B 0.034(5) 0.045(6) 0.045(5) -0.014(5) -0.015(5) 0.001(5)
C27B 0.036(4) 0.046(5) 0.042(5) -0.012(4) -0.014(4) -0.004(4)
C28B 0.044(5) 0.043(6) 0.041(6) -0.008(5) -0.015(5) -0.002(5)
C29B 0.041(5) 0.043(6) 0.048(6) -0.008(5) -0.014(5) -0.008(5)
C30B 0.036(5) 0.038(5) 0.045(5) -0.012(4) -0.014(4) -0.001(4)
C31B 0.037(5) 0.024(6) 0.029(5) -0.009(5) -0.009(4) 0.007(5)
C32B 0.042(5) 0.021(6) 0.028(5) -0.012(5) -0.005(4) 0.004(5)
C33B 0.051(5) 0.026(5) 0.021(5) -0.013(5) -0.002(4) 0.001(4)
C34B 0.056(5) 0.031(5) 0.024(4) -0.010(4) -0.004(4) -0.010(5)
C35B 0.063(6) 0.036(5) 0.032(5) -0.005(5) -0.009(5) -0.014(6)
C36B 0.068(7) 0.034(6) 0.035(6) -0.007(5) -0.011(5) -0.012(5)
C37B 0.068(6) 0.033(6) 0.030(5) -0.016(5) -0.009(5) -0.012(5)
C38B 0.057(5) 0.030(6) 0.023(4) -0.013(4) -0.002(4) -0.014(5)
C39B 0.052(5) 0.027(6) 0.027(5) -0.010(5) -0.008(4) -0.020(5)
C40B 0.050(6) 0.037(7) 0.035(5) -0.003(6) -0.002(5) -0.019(6)
C41B 0.053(6) 0.032(6) 0.023(5) -0.006(5) 0.001(5) -0.017(5)
B2B 0.054(5) 0.026(5) 0.022(4) -0.013(4) -0.004(4) -0.005(4)
C1C 0.015(3) 0.016(3) 0.030(4) -0.011(3) 0.003(3) -0.005(2)
C2C 0.028(3) 0.015(3) 0.032(4) -0.002(3) -0.005(3) -0.001(3)
C3C 0.027(3) 0.026(4) 0.033(4) -0.008(3) -0.012(3) -0.006(3)
C4C 0.027(3) 0.025(4) 0.027(3) -0.012(3) -0.006(3) -0.004(3)
C5C 0.025(3) 0.024(4) 0.017(3) -0.010(3) -0.001(2) -0.009(3)
C6C 0.015(3) 0.023(4) 0.035(4) -0.019(3) 0.001(3) -0.002(2)
C7C 0.017(3) 0.026(4) 0.051(4) -0.019(3) -0.007(3) 0.000(3)
C8C 0.023(3) 0.022(4) 0.053(5) -0.022(3) 0.003(3) -0.002(3)
C9C 0.036(4) 0.026(4) 0.082(6) -0.033(4) -0.006(4) -0.005(3)
C10C 0.083(7) 0.025(5) 0.101(8) -0.018(5) -0.035(6) -0.005(4)
C11C 0.042(4) 0.030(5) 0.088(7) -0.036(5) -0.004(4) -0.010(3)
C12C 0.035(4) 0.058(6) 0.135(9) -0.069(6) -0.007(5) 0.005(4)
C13C 0.022(3) 0.023(4) 0.021(3) -0.010(3) -0.007(3) -0.003(3)
C14C 0.029(3) 0.028(4) 0.027(4) -0.017(3) -0.011(3) -0.004(3)
C15C 0.018(3) 0.021(4) 0.026(3) -0.006(3) -0.005(3) -0.007(3)
C16C 0.029(3) 0.020(4) 0.030(4) -0.009(3) -0.008(3) -0.007(3)
C17C 0.043(4) 0.026(4) 0.038(4) -0.015(3) -0.014(3) -0.004(3)
C18C 0.028(4) 0.032(4) 0.034(4) -0.009(3) -0.002(3) -0.015(3)
C19C 0.031(4) 0.029(4) 0.033(4) -0.008(3) -0.010(3) 0.001(3)
C20C 0.028(3) 0.034(4) 0.036(4) -0.021(3) 0.005(3) -0.016(3)
C21C 0.031(4) 0.027(4) 0.035(4) -0.019(3) 0.001(3) -0.007(3)
C22C 0.035(4) 0.049(5) 0.037(4) -0.027(4) -0.007(3) -0.006(3)
C23C 0.033(4) 0.036(4) 0.033(4) -0.022(3) -0.001(3) -0.007(3)
C24C 0.034(4) 0.037(4) 0.051(5) -0.021(4) -0.005(3) -0.003(3)
C25C 0.051(5) 0.038(5) 0.069(6) -0.030(4) -0.007(4) 0.001(4)
C26C 0.042(4) 0.053(5) 0.083(6) -0.051(5) -0.006(4) -0.008(4)
C27C 0.035(4) 0.077(6) 0.042(4) -0.040(4) 0.003(3) -0.014(4)
C28C 0.044(4) 0.083(7) 0.049(5) -0.044(5) -0.008(4) -0.016(4)
C29C 0.027(4) 0.052(5) 0.044(4) -0.022(4) 0.000(3) -0.009(3)
C30C 0.030(4) 0.034(4) 0.039(4) -0.021(4) -0.001(3) -0.006(3)
C31C 0.023(3) 0.034(4) 0.017(3) -0.005(3) -0.007(3) -0.011(3)
C32C 0.020(3) 0.028(4) 0.025(3) -0.012(3) -0.002(3) -0.006(3)
C33C 0.024(3) 0.024(4) 0.021(3) -0.008(3) -0.008(3) -0.005(3)
C34C 0.027(3) 0.037(4) 0.028(4) -0.020(3) -0.002(3) -0.010(3)
C35C 0.030(4) 0.037(5) 0.058(5) -0.019(4) -0.008(4) -0.001(3)
C36C 0.045(4) 0.031(4) 0.042(5) 0.009(3) -0.008(4) 0.003(4)
C37C 0.030(4) 0.059(5) 0.022(4) -0.009(4) -0.012(3) 0.010(3)
C38C 0.020(3) 0.035(4) 0.029(4) -0.022(3) -0.010(3) 0.006(3)
C39C 0.033(4) 0.053(5) 0.043(4) -0.032(4) -0.012(3) 0.004(3)
C40C 0.027(4) 0.050(5) 0.051(5) -0.025(4) -0.007(3) -0.002(3)
C41C 0.024(3) 0.040(5) 0.044(4) -0.026(4) 0.007(3) -0.007(3)
B1C 0.027(4) 0.044(5) 0.030(4) -0.022(4) -0.005(3) -0.002(4)
B2C 0.027(4) 0.022(4) 0.021(4) -0.008(3) -0.009(3) -0.007(3)
Fe1C 0.0264(4) 0.0289(7) 0.0201(5) -0.0123(5) -0.0040(4) -0.0081(4)
Br1C 0.0262(3) 0.0301(4) 0.0262(4) -0.0101(4) 0.0006(3) -0.0083(4)
Br2C 0.0669(5) 0.0424(5) 0.0210(4) -0.0154(4) 0.0012(3) -0.0171(5)
N1C 0.021(3) 0.019(3) 0.022(3) -0.011(2) -0.001(2) -0.003(2)
N2C 0.024(3) 0.028(3) 0.031(3) -0.019(3) 0.003(2) -0.009(2)
N3C 0.022(3) 0.028(3) 0.039(3) -0.022(3) 0.000(2) -0.007(2)
N4C 0.021(3) 0.020(3) 0.024(3) -0.008(2) -0.005(2) -0.006(2)
N5C 0.018(3) 0.022(3) 0.022(3) -0.007(2) -0.002(2) -0.006(2)
N6C 0.037(3) 0.049(4) 0.029(3) -0.008(3) -0.001(3) -0.012(3)
N7C 0.062(5) 0.055(5) 0.035(4) -0.008(4) -0.003(4) -0.018(4)
N8C 0.024(3) 0.037(4) 0.032(3) -0.011(3) -0.006(2) -0.009(3)
N9C 0.038(4) 0.029(4) 0.056(4) -0.014(4) -0.013(3) -0.002(3)

loop_
_atom_type_symbol
_atom_type_description
_atom_type_scat_dispersion_real
_atom_type_scat_dispersion_imag
_atom_type_scat_source
C C 0.0033 0.0016 'International Tables Vol C Tables 4.2.6.8 and 6.1.1.4'
H H 0.0000 0.0000 'International Tables Vol C Tables 4.2.6.8 and 6.1.1.4'
B B 0.0013 0.0007 'International Tables Vol C Tables 4.2.6.8 and 6.1.1.4'
Br Br -0.2901 2.4595 'International Tables Vol C Tables 4.2.6.8 and 6.1.1.4'
Cl Cl 0.1484 0.1585 'International Tables Vol C Tables 4.2.6.8 and 6.1.1.4'
Fe Fe 0.3463 0.8444 'International Tables Vol C Tables 4.2.6.8 and 6.1.1.4'
N N 0.0061 0.0033 'International Tables Vol C Tables 4.2.6.8 and 6.1.1.4'

loop_
_geom_angle_atom_site_label_1
_geom_angle_atom_site_label_2
_geom_angle_atom_site_label_3
_geom_angle
N9A N8A B2A 118.9(8)
N9A N8A B2B 116.6(9)
N9A N8A H8A1 107.6
B2A N8A H8A1 107.6
N9A N8A H8A2 107.6
B2A N8A H8A2 107.6
H8A1 N8A H8A2 107.0
N8A N9A H9A1 105(5)
N8A N9A H9A2 117(5)
H9A1 N9A H9A2 99(6)
Cl1 C1 Cl2 114.8(8)
Cl1 C1 H1A 108.6
Cl2 C1 H1A 108.6
Cl1 C1 H1B 108.6
Cl2 C1 H1B 108.6
H1A C1 H1B 107.5
Cl2D C1D Cl1D 114.3(13)
Cl2D C1D H1C 108.7
Cl1D C1D H1C 108.7
Cl2D C1D H1D 108.7
Cl1D C1D H1D 108.7
H1C C1D H1D 107.6
Cl3 C2 Cl4 114.8(8)
Cl3 C2 H2D 108.6
Cl4 C2 H2D 108.6
Cl3 C2 H2E 108.6
Cl4 C2 H2E 108.6
H2D C2 H2E 107.5
Cl3D C2D Cl4D 119(2)
Cl3D C2D H2F 107.7
Cl4D C2D H2F 107.7
Cl3D C2D H2G 107.7
Cl4D C2D H2G 107.7
H2F C2D H2G 107.1
N1A Fe1A N2A 74.2(4)
N1A Fe1A N4A 74.5(4)
N2A Fe1A N4A 146.0(4)
N1A Fe1A Br1A 145.2(4)
N2A Fe1A Br1A 100.5(3)
N4A Fe1A Br1A 97.5(4)
N1A Fe1A Br2A 101.7(4)
N2A Fe1A Br2A 98.5(3)
N4A Fe1A Br2A 100.7(4)
Br1A Fe1A Br2A 113.01(19)
C1A N1A C5A 119.7(8)
C1A N1A Fe1A 120.1(7)
C5A N1A Fe1A 120.1(7)
C6A N2A N3A 103.6(8)
C6A N2A Fe1A 112.8(6)
N3A N2A Fe1A 141.4(7)
N2A N3A C8A 112.8(8)
N2A N3A C20A 117.4(9)
C8A N3A C20A 129.7(9)
C13A N4A N5A 107.6(8)
C13A N4A Fe1A 112.6(7)
N5A N4A Fe1A 139.2(7)
N4A N5A C15A 109.5(9)
N4A N5A C31A 118.6(10)
C15A N5A C31A 131.9(11)
N1A C1A C2A 121.9(9)
N1A C1A C6A 114.4(9)
C2A C1A C6A 123.6(10)
C1A C2A C3A 118.9(11)
C1A C2A H2A 120.5
C3A C2A H2A 120.5
C4A C3A C2A 118.4(10)
C4A C3A H3A 120.8
C2A C3A H3A 120.8
C5A C4A C3A 120.1(10)
C5A C4A H4A 120.0
C3A C4A H4A 120.0
N1A C5A C4A 120.9(10)
N1A C5A C13A 113.3(8)
C4A C5A C13A 125.7(10)
N2A C6A C7A 112.1(9)
N2A C6A C1A 115.6(9)
C7A C6A C1A 132.2(10)
C6A C7A C8A 105.8(9)
C6A C7A H7A 127.1
C8A C7A H7A 127.1
N3A C8A C7A 105.6(9)
N3A C8A C9A 125.3(10)
C7A C8A C9A 128.7(10)
C8A C9A C10A 106.7(11)
C8A C9A C12A 110.1(11)
C10A C9A C12A 108.6(12)
C8A C9A C11A 113.4(11)
C10A C9A C11A 108.1(13)
C12A C9A C11A 109.8(12)
C9A C10A H10A 109.5
C9A C10A H10B 109.5
H10A C10A H10B 109.5
C9A C10A H10C 109.5
H10A C10A H10C 109.5
H10B C10A H10C 109.5
C9A C11A H11A 109.5
C9A C11A H11B 109.5
H11A C11A H11B 109.5
C9A C11A H11C 109.5
H11A C11A H11C 109.5
H11B C11A H11C 109.5
C9A C12A H12A 109.5
C9A C12A H12B 109.5
H12A C12A H12B 109.5
C9A C12A H12C 109.5
H12A C12A H12C 109.5
H12B C12A H12C 109.5
N4A C13A C14A 110.0(9)
N4A C13A C5A 118.4(9)
C14A C13A C5A 131.4(10)
C15A C14A C13A 106.2(9)
C15A C14A H14A 126.9
C13A C14A H14A 126.9
N5A C15A C14A 106.6(9)
N5A C15A C16A 124.9(10)
C14A C15A C16A 128.5(10)
C15A C16A C17A 108.4(11)
C15A C16A C19A 111.0(11)
C17A C16A C19A 107.3(12)
C15A C16A C18A 112.2(11)
C17A C16A C18A 107.1(12)
C19A C16A C18A 110.7(12)
C16A C17A H17A 109.5
C16A C17A H17B 109.5
H17A C17A H17B 109.5
C16A C17A H17C 109.5
H17A C17A H17C 109.5
H17B C17A H17C 109.5
C16A C18A H18A 109.5
C16A C18A H18B 109.5
H18A C18A H18B 109.5
C16A C18A H18C 109.5
H18A C18A H18C 109.5
H18B C18A H18C 109.5
C16A C19A H19A 109.5
C16A C19A H19B 109.5
H19A C19A H19B 109.5
C16A C19A H19C 109.5
H19A C19A H19C 109.5
H19B C19A H19C 109.5
N3A C20A C21A 111.2(9)
N3A C20A H20A 109.4
C21A C20A H20A 109.4
N3A C20A H20B 109.4
C21A C20A H20B 109.4
H20A C20A H20B 108.0
C20A C21A C22A 112.4(9)
C20A C21A H21A 109.1
C22A C21A H21A 109.1
C20A C21A H21B 109.1
C22A C21A H21B 109.1
H21A C21A H21B 107.9
C21A C22A B1A 117.7(9)
C21A C22A H22A 107.9
B1A C22A H22A 107.9
C21A C22A H22B 107.9
B1A C22A H22B 107.9
H22A C22A H22B 107.2
C23A B1A C22A 115.6(9)
C23A B1A N6A 107.7(8)
C22A B1A N6A 104.6(8)
C23A B1A C27A 104.7(9)
C22A B1A C27A 116.1(9)
N6A B1A C27A 107.7(9)
N7A N6A B1A 116.0(9)
N7A N6A H6A1 108.3
B1A N6A H6A1 108.3
N7A N6A H6A2 108.3
B1A N6A H6A2 108.3
H6A1 N6A H6A2 107.4
N6A N7A H7A1 87.1(12)
N6A N7A H7A2 108(7)
H7A1 N7A H7A2 150(8)
C24A C23A C30A 113.7(9)
C24A C23A B1A 108.5(8)
C30A C23A B1A 112.5(9)
C24A C23A H23A 107.3
C30A C23A H23A 107.3
B1A C23A H23A 107.3
C25A C24A C23A 113.4(10)
C25A C24A H24A 108.9
C23A C24A H24A 108.9
C25A C24A H24B 108.9
C23A C24A H24B 108.9
H24A C24A H24B 107.7
C24A C25A C26A 115.8(10)
C24A C25A H25A 108.3
C26A C25A H25A 108.3
C24A C25A H25B 108.3
C26A C25A H25B 108.3
H25A C25A H25B 107.4
C25A C26A C27A 113.2(10)
C25A C26A H26A 108.9
C27A C26A H26A 108.9
C25A C26A H26B 108.9
C27A C26A H26B 108.9
H26A C26A H26B 107.7
C28A C27A C26A 113.7(9)
C28A C27A B1A 109.9(9)
C26A C27A B1A 107.4(9)
C28A C27A H27A 108.6
C26A C27A H27A 108.6
B1A C27A H27A 108.6
C27A C28A C29A 116.3(10)
C27A C28A H28A 108.2
C29A C28A H28A 108.2
C27A C28A H28B 108.2
C29A C28A H28B 108.2
H28A C28A H28B 107.4
C30A C29A C28A 115.2(10)
C30A C29A H29A 108.5
C28A C29A H29A 108.5
C30A C29A H29B 108.5
C28A C29A H29B 108.5
H29A C29A H29B 107.5
C29A C30A C23A 114.9(10)
C29A C30A H30A 108.5
C23A C30A H30A 108.5
C29A C30A H30B 108.5
C23A C30A H30B 108.5
H30A C30A H30B 107.5
N5A C31A C32A 117.2(12)
N5A C31A H31A 108.0
C32A C31A H31A 108.0
N5A C31A H31B 108.0
C32A C31A H31B 108.0
H31A C31A H31B 107.2
C31A C32A C33A 115.1(13)
C31A C32A H32A 108.5
C33A C32A H32A 108.5
C31A C32A H32B 108.5
C33A C32A H32B 108.5
H32A C32A H32B 107.5
C32A C33A B2A 117.2(15)
C32A C33A H33A 108.0
B2A C33A H33A 108.0
C32A C33A H33B 108.0
B2A C33A H33B 108.0
H33A C33A H33B 107.2
C35A C34A C41A 114.8(12)
C35A C34A B2A 106.3(11)
C41A C34A B2A 111.6(11)
C35A C34A H34A 108.0
C41A C34A H34A 108.0
B2A C34A H34A 108.0
C34A C35A C36A 115.7(11)
C34A C35A H35A 108.4
C36A C35A H35A 108.4
C34A C35A H35B 108.4
C36A C35A H35B 108.4
H35A C35A H35B 107.4
C35A C36A C37A 114.5(11)
C35A C36A H36A 108.6
C37A C36A H36A 108.6
C35A C36A H36B 108.6
C37A C36A H36B 108.6
H36A C36A H36B 107.6
C38A C37A C36A 115.5(11)
C38A C37A H37A 108.4
C36A C37A H37A 108.4
C38A C37A H37B 108.4
C36A C37A H37B 108.4
H37A C37A H37B 107.5
C39A C38A C37A 113.8(11)
C39A C38A B2A 113.2(11)
C37A C38A B2A 107.0(11)
C39A C38A H38A 107.5
C37A C38A H38A 107.5
B2A C38A H38A 107.5
C38A C39A C40A 114.1(11)
C38A C39A H39A 108.7
C40A C39A H39A 108.7
C38A C39A H39B 108.7
C40A C39A H39B 108.7
H39A C39A H39B 107.6
C41A C40A C39A 113.4(11)
C41A C40A H40A 108.9
C39A C40A H40A 108.9
C41A C40A H40B 108.9
C39A C40A H40B 108.9
H40A C40A H40B 107.7
C40A C41A C34A 115.8(11)
C40A C41A H41A 108.3
C34A C41A H41A 108.3
C40A C41A H41B 108.3
C34A C41A H41B 108.3
H41A C41A H41B 107.4
N8A B2A C33A 108.7(15)
N8A B2A C34A 107.1(12)
C33A B2A C34A 117.7(13)
N8A B2A C38A 102.6(11)
C33A B2A C38A 115.7(11)
C34A B2A C38A 103.7(10)
N1B Fe1B N2B 74.9(4)
N1B Fe1B N4B 74.0(5)
N2B Fe1B N4B 147.1(5)
N1B Fe1B Br1B 135.0(4)
N2B Fe1B Br1B 95.3(4)
N4B Fe1B Br1B 99.3(5)
N1B Fe1B Br2B 106.3(4)
N2B Fe1B Br2B 96.2(4)
N4B Fe1B Br2B 102.4(4)
Br1B Fe1B Br2B 118.4(3)
C1B N1B C5B 120.5(10)
C1B N1B Fe1B 119.6(8)
C5B N1B Fe1B 119.8(8)
C6B N2B N3B 106.0(9)
C6B N2B Fe1B 112.3(7)
N3B N2B Fe1B 141.3(8)
C8B N3B N2B 110.5(9)
C8B N3B C20B 132.9(11)
N2B N3B C20B 116.4(11)
C13B N4B N5B 103.4(9)
C13B N4B Fe1B 114.1(8)
N5B N4B Fe1B 142.1(9)
C15B N5B N4B 113.1(10)
C15B N5B C31B 129.4(13)
N4B N5B C31B 117.3(12)
N1B C1B C2B 121.7(11)
N1B C1B C6B 114.0(10)
C2B C1B C6B 124.2(11)
C3B C2B C1B 117.3(12)
C3B C2B H2B 121.3
C1B C2B H2B 121.3
C2B C3B C4B 121.3(12)
C2B C3B H3B 119.3
C4B C3B H3B 119.3
C5B C4B C3B 118.0(12)
C5B C4B H4B 121.0
C3B C4B H4B 121.0
N1B C5B C4B 121.1(11)
N1B C5B C13B 114.0(10)
C4B C5B C13B 124.9(11)
N2B C6B C7B 110.8(10)
N2B C6B C1B 118.2(10)
C7B C6B C1B 131.0(11)
C6B C7B C8B 105.8(11)
C6B C7B H7B 127.1
C8B C7B H7B 127.1
N3B C8B C7B 106.7(10)
N3B C8B C9B 126.0(12)
C7B C8B C9B 127.4(12)
C8B C9B C10B 108.1(13)
C8B C9B C12B 108.7(13)
C10B C9B C12B 109.9(14)
C8B C9B C11B 113.5(13)
C10B C9B C11B 107.0(15)
C12B C9B C11B 109.5(14)
C9B C10B H10D 109.5
C9B C10B H10E 109.5
H10D C10B H10E 109.5
C9B C10B H10F 109.5
H10D C10B H10F 109.5
H10E C10B H10F 109.5
C9B C11B H11D 109.5
C9B C11B H11E 109.5
H11D C11B H11E 109.5
C9B C11B H11F 109.5
H11D C11B H11F 109.5
H11E C11B H11F 109.5
C9B C12B H12D 109.5
C9B C12B H12E 109.5
H12D C12B H12E 109.5
C9B C12B H12F 109.5
H12D C12B H12F 109.5
H12E C12B H12F 109.5
N4B C13B C14B 112.2(10)
N4B C13B C5B 117.4(10)
C14B C13B C5B 130.4(11)
C15B C14B C13B 105.5(11)
C15B C14B H14B 127.2
C13B C14B H14B 127.2
N5B C15B C14B 105.7(10)
N5B C15B C16B 125.4(12)
C14B C15B C16B 128.8(12)
C15B C16B C17B 108.0(12)
C15B C16B C19B 112.0(13)
C17B C16B C19B 108.2(14)
C15B C16B C18B 113.3(13)
C17B C16B C18B 105.8(14)
C19B C16B C18B 109.3(14)
C16B C17B H17D 109.5
C16B C17B H17E 109.5
H17D C17B H17E 109.5
C16B C17B H17F 109.5
H17D C17B H17F 109.5
H17E C17B H17F 109.5
C16B C18B H18D 109.5
C16B C18B H18E 109.5
H18D C18B H18E 109.5
C16B C18B H18F 109.5
H18D C18B H18F 109.5
H18E C18B H18F 109.5
C16B C19B H19D 109.5
C16B C19B H19E 109.5
H19D C19B H19E 109.5
C16B C19B H19F 109.5
H19D C19B H19F 109.5
H19E C19B H19F 109.5
N3B C20B C21B 114.0(11)
N3B C20B H20C 108.7
C21B C20B H20C 108.7
N3B C20B H20D 108.7
C21B C20B H20D 108.7
H20C C20B H20D 107.6
C22B C21B C20B 110.5(11)
C22B C21B H21C 109.6
C20B C21B H21C 109.6
C22B C21B H21D 109.6
C20B C21B H21D 109.6
H21C C21B H21D 108.1
C21B C22B B1B 118.8(11)
C21B C22B H22C 107.6
B1B C22B H22C 107.6
C21B C22B H22D 107.6
B1B C22B H22D 107.6
H22C C22B H22D 107.0
C23B B1B C22B 118.3(11)
C23B B1B N6B 105.6(10)
C22B B1B N6B 106.6(10)
C23B B1B C27B 105.0(10)
C22B B1B C27B 112.1(10)
N6B B1B C27B 108.8(10)
N7B N6B B1B 114.9(11)
N7B N6B H6B1 108.6
B1B N6B H6B1 108.6
N7B N6B H6B2 108.6
B1B N6B H6B2 108.6
H6B1 N6B H6B2 107.5
N6B N7B H7B1 108(8)
N6B N7B H7B2 107(10)
H7B1 N7B H7B2 103(10)
C24B C23B C30B 113.7(11)
C24B C23B B1B 111.1(10)
C30B C23B B1B 110.0(11)
C24B C23B H23B 107.3
C30B C23B H23B 107.3
B1B C23B H23B 107.3
C25B C24B C23B 114.7(12)
C25B C24B H24C 108.6
C23B C24B H24C 108.6
C25B C24B H24D 108.6
C23B C24B H24D 108.6
H24C C24B H24D 107.6
C24B C25B C26B 115.7(12)
C24B C25B H25C 108.4
C26B C25B H25C 108.4
C24B C25B H25D 108.4
C26B C25B H25D 108.4
H25C C25B H25D 107.4
C25B C26B C27B 114.3(12)
C25B C26B H26C 108.7
C27B C26B H26C 108.7
C25B C26B H26D 108.7
C27B C26B H26D 108.7
H26C C26B H26D 107.6
C28B C27B C26B 112.0(12)
C28B C27B B1B 107.7(11)
C26B C27B B1B 108.7(10)
C28B C27B H27B 109.5
C26B C27B H27B 109.5
B1B C27B H27B 109.5
C29B C28B C27B 115.6(12)
C29B C28B H28C 108.4
C27B C28B H28C 108.4
C29B C28B H28D 108.4
C27B C28B H28D 108.4
H28C C28B H28D 107.4
C30B C29B C28B 114.0(12)
C30B C29B H29C 108.8
C28B C29B H29C 108.8
C30B C29B H29D 108.8
C28B C29B H29D 108.8
H29C C29B H29D 107.7
C29B C30B C23B 111.6(11)
C29B C30B H30C 109.3
C23B C30B H30C 109.3
C29B C30B H30D 109.3
C23B C30B H30D 109.3
H30C C30B H30D 108.0
N5B C31B C32B 109.8(14)
N5B C31B H31C 109.7
C32B C31B H31C 109.7
N5B C31B H31D 109.7
C32B C31B H31D 109.7
H31C C31B H31D 108.2
C31B C32B C33B 106.8(15)
C31B C32B H32C 110.4
C33B C32B H32C 110.4
C31B C32B H32D 110.4
C33B C32B H32D 110.4
H32C C32B H32D 108.6
C32B C33B B2B 110.5(14)
C32B C33B H33C 109.6
B2B C33B H33C 109.6
C32B C33B H33D 109.6
B2B C33B H33D 109.6
H33C C33B H33D 108.1
C35B C34B C41B 113.6(14)
C35B C34B B2B 108.7(13)
C41B C34B B2B 110.7(13)
C35B C34B H34B 107.9
C41B C34B H34B 107.9
B2B C34B H34B 107.9
C36B C35B C34B 113.8(13)
C36B C35B H35C 108.8
C34B C35B H35C 108.8
C36B C35B H35D 108.8
C34B C35B H35D 108.8
H35C C35B H35D 107.7
C35B C36B C37B 115.0(12)
C35B C36B H36C 108.5
C37B C36B H36C 108.5
C35B C36B H36D 108.5
C37B C36B H36D 108.5
H36C C36B H36D 107.5
C36B C37B C38B 116.6(12)
C36B C37B H37C 108.1
C38B C37B H37C 108.1
C36B C37B H37D 108.1
C38B C37B H37D 108.1
H37C C37B H37D 107.3
C39B C38B C37B 117.5(13)
C39B C38B B2B 108.1(12)
C37B C38B B2B 106.7(12)
C39B C38B H38B 108.1
C37B C38B H38B 108.1
B2B C38B H38B 108.1
C38B C39B C40B 113.4(12)
C38B C39B H39C 108.9
C40B C39B H39C 108.9
C38B C39B H39D 108.9
C40B C39B H39D 108.9
H39C C39B H39D 107.7
C41B C40B C39B 115.9(12)
C41B C40B H40C 108.3
C39B C40B H40C 108.3
C41B C40B H40D 108.3
C39B C40B H40D 108.3
H40C C40B H40D 107.4
C40B C41B C34B 116.1(13)
C40B C41B H41C 108.3
C34B C41B H41C 108.3
C40B C41B H41D 108.3
C34B C41B H41D 108.3
H41C C41B H41D 107.4
C33B B2B C34B 114.7(15)
C33B B2B C38B 112.1(14)
C34B B2B C38B 105.7(12)
C33B B2B N8A 103.3(18)
C34B B2B N8A 106.1(14)
C38B B2B N8A 115.0(13)
N1C C1C C2C 121.5(5)
N1C C1C C6C 114.1(5)
C2C C1C C6C 124.4(5)
C3C C2C C1C 119.2(6)
C3C C2C H2C 120.4
C1C C2C H2C 120.4
C2C C3C C4C 119.3(6)
C2C C3C H3C 120.3
C4C C3C H3C 120.3
C3C C4C C5C 118.7(5)
C3C C4C H4C 120.7
C5C C4C H4C 120.7
N1C C5C C4C 121.4(5)
N1C C5C C13C 114.7(5)
C4C C5C C13C 123.9(5)
N2C C6C C7C 111.0(5)
N2C C6C C1C 117.5(5)
C7C C6C C1C 131.3(5)
C8C C7C C6C 105.6(5)
C8C C7C H7C 127.2
C6C C7C H7C 127.2
N3C C8C C7C 106.8(5)
N3C C8C C9C 126.3(6)
C7C C8C C9C 126.7(6)
C10C C9C C8C 107.8(6)
C10C C9C C11C 108.1(6)
C8C C9C C11C 113.7(6)
C10C C9C C12C 108.3(7)
C8C C9C C12C 109.2(6)
C11C C9C C12C 109.7(6)
C9C C10C H10G 109.5
C9C C10C H10H 109.5
H10G C10C H10H 109.5
C9C C10C H10I 109.5
H10G C10C H10I 109.5
H10H C10C H10I 109.5
C9C C11C H11G 109.5
C9C C11C H11H 109.5
H11G C11C H11H 109.5
C9C C11C H11I 109.5
H11G C11C H11I 109.5
H11H C11C H11I 109.5
C9C C12C H12G 109.5
C9C C12C H12H 109.5
H12G C12C H12H 109.5
C9C C12C H12I 109.5
H12G C12C H12I 109.5
H12H C12C H12I 109.5
N4C C13C C14C 110.1(5)
N4C C13C C5C 117.5(5)
C14C C13C C5C 132.4(5)
C15C C14C C13C 107.0(5)
C15C C14C H14C 126.5
C13C C14C H14C 126.5
N5C C15C C14C 105.9(5)
N5C C15C C16C 125.9(5)
C14C C15C C16C 128.2(5)
C15C C16C C19C 111.6(5)
C15C C16C C18C 111.2(5)
C19C C16C C18C 110.3(5)
C15C C16C C17C 107.7(5)
C19C C16C C17C 108.2(5)
C18C C16C C17C 107.6(5)
C16C C17C H17G 109.5
C16C C17C H17H 109.5
H17G C17C H17H 109.5
C16C C17C H17I 109.5
H17G C17C H17I 109.5
H17H C17C H17I 109.5
C16C C18C H18G 109.5
C16C C18C H18H 109.5
H18G C18C H18H 109.5
C16C C18C H18I 109.5
H18G C18C H18I 109.5
H18H C18C H18I 109.5
C16C C19C H19G 109.5
C16C C19C H19H 109.5
H19G C19C H19H 109.5
C16C C19C H19I 109.5
H19G C19C H19I 109.5
H19H C19C H19I 109.5
N3C C20C C21C 116.0(5)
N3C C20C H20E 108.3
C21C C20C H20E 108.3
N3C C20C H20F 108.3
C21C C20C H20F 108.3
H20E C20C H20F 107.4
C22C C21C C20C 110.1(5)
C22C C21C H21E 109.6
C20C C21C H21E 109.6
C22C C21C H21F 109.6
C20C C21C H21F 109.6
H21E C21C H21F 108.2
C21C C22C B1C 118.4(5)
C21C C22C H22E 107.7
B1C C22C H22E 107.7
C21C C22C H22F 107.7
B1C C22C H22F 107.7
H22E C22C H22F 107.1
C24C C23C C30C 111.6(5)
C24C C23C B1C 109.7(5)
C30C C23C B1C 110.8(5)
C24C C23C H23C 108.2
C30C C23C H23C 108.2
B1C C23C H23C 108.2
C23C C24C C25C 113.5(6)
C23C C24C H24E 108.9
C25C C24C H24E 108.9
C23C C24C H24F 108.9
C25C C24C H24F 108.9
H24E C24C H24F 107.7
C24C C25C C26C 114.7(6)
C24C C25C H25E 108.6
C26C C25C H25E 108.6
C24C C25C H25F 108.6
C26C C25C H25F 108.6
H25E C25C H25F 107.6
C25C C26C C27C 115.2(6)
C25C C26C H26E 108.5
C27C C26C H26E 108.5
C25C C26C H26F 108.5
C27C C26C H26F 108.5
H26E C26C H26F 107.5
C28C C27C C26C 112.1(6)
C28C C27C B1C 109.7(5)
C26C C27C B1C 108.8(6)
C28C C27C H27C 108.7
C26C C27C H27C 108.7
B1C C27C H27C 108.7
C29C C28C C27C 115.8(6)
C29C C28C H28E 108.3
C27C C28C H28E 108.3
C29C C28C H28F 108.3
C27C C28C H28F 108.3
H28E C28C H28F 107.4
C28C C29C C30C 115.8(5)
C28C C29C H29E 108.3
C30C C29C H29E 108.3
C28C C29C H29F 108.3
C30C C29C H29F 108.3
H29E C29C H29F 107.4
C29C C30C C23C 117.4(5)
C29C C30C H30E 107.9
C23C C30C H30E 107.9
C29C C30C H30F 107.9
C23C C30C H30F 107.9
H30E C30C H30F 107.2
N5C C31C C32C 113.8(5)
N5C C31C H31E 108.8
C32C C31C H31E 108.8
N5C C31C H31F 108.8
C32C C31C H31F 108.8
H31E C31C H31F 107.7
C31C C32C C33C 111.5(5)
C31C C32C H32E 109.3
C33C C32C H32E 109.3
C31C C32C H32F 109.3
C33C C32C H32F 109.3
H32E C32C H32F 108.0
C32C C33C B2C 115.1(5)
C32C C33C H33E 108.5
B2C C33C H33E 108.5
C32C C33C H33F 108.5
B2C C33C H33F 108.5
H33E C33C H33F 107.5
C35C C34C C41C 112.5(5)
C35C C34C B2C 107.5(5)
C41C C34C B2C 112.2(5)
C35C C34C H34C 108.2
C41C C34C H34C 108.2
B2C C34C H34C 108.2
C36C C35C C34C 114.3(5)
C36C C35C H35E 108.7
C34C C35C H35E 108.7
C36C C35C H35F 108.7
C34C C35C H35F 108.7
H35E C35C H35F 107.6
C37C C36C C35C 115.4(5)
C37C C36C H36E 108.4
C35C C36C H36E 108.4
C37C C36C H36F 108.4
C35C C36C H36F 108.4
H36E C36C H36F 107.5
C36C C37C C38C 115.8(5)
C36C C37C H37E 108.3
C38C C37C H37E 108.3
C36C C37C H37F 108.3
C38C C37C H37F 108.3
H37E C37C H37F 107.4
C37C C38C C39C 113.1(5)
C37C C38C B2C 107.4(5)
C39C C38C B2C 110.7(5)
C37C C38C H38C 108.5
C39C C38C H38C 108.5
B2C C38C H38C 108.5
C40C C39C C38C 114.8(5)
C40C C39C H39E 108.6
C38C C39C H39E 108.6
C40C C39C H39F 108.6
C38C C39C H39F 108.6
H39E C39C H39F 107.5
C41C C40C C39C 115.2(5)
C41C C40C H40E 108.5
C39C C40C H40E 108.5
C41C C40C H40F 108.5
C39C C40C H40F 108.5
H40E C40C H40F 107.5
C40C C41C C34C 115.3(5)
C40C C41C H41E 108.4
C34C C41C H41E 108.4
C40C C41C H41F 108.4
C34C C41C H41F 108.4
H41E C41C H41F 107.5
C23C B1C C22C 117.9(5)
C23C B1C N6C 105.8(5)
C22C B1C N6C 106.3(5)
C23C B1C C27C 105.0(5)
C22C B1C C27C 112.4(5)
N6C B1C C27C 109.1(5)
C34C B2C C33C 117.2(5)
C34C B2C N8C 106.4(5)
C33C B2C N8C 106.0(5)
C34C B2C C38C 105.5(5)
C33C B2C C38C 113.6(5)
N8C B2C C38C 107.6(5)
N1C Fe1C N2C 74.85(17)
N1C Fe1C N4C 74.38(17)
N2C Fe1C N4C 148.21(17)
N1C Fe1C Br2C 135.61(13)
N2C Fe1C Br2C 99.23(13)
N4C Fe1C Br2C 97.10(12)
N1C Fe1C Br1C 105.40(13)
N2C Fe1C Br1C 93.93(13)
N4C Fe1C Br1C 101.72(13)
Br2C Fe1C Br1C 118.96(4)
C1C N1C C5C 120.0(5)
C1C N1C Fe1C 119.9(4)
C5C N1C Fe1C 120.0(4)
C6C N2C N3C 105.2(5)
C6C N2C Fe1C 112.6(3)
N3C N2C Fe1C 141.8(4)
N2C N3C C8C 111.4(5)
N2C N3C C20C 118.6(5)
C8C N3C C20C 129.9(5)
C13C N4C N5C 105.7(4)
C13C N4C Fe1C 113.0(4)
N5C N4C Fe1C 141.1(3)
N4C N5C C15C 111.3(4)
N4C N5C C31C 116.8(4)
C15C N5C C31C 131.7(5)
N7C N6C B1C 115.6(5)
N7C N6C H6C1 108.4
B1C N6C H6C1 108.4
N7C N6C H6C2 108.4
B1C N6C H6C2 108.4
H6C1 N6C H6C2 107.4
N6C N7C H7C1 98(5)
N6C N7C H7C2 117(5)
H7C1 N7C H7C2 112(7)
N9C N8C B2C 116.7(5)
N9C N8C H8C1 108.1
B2C N8C H8C1 108.1
N9C N8C H8C2 108.1
B2C N8C H8C2 108.1
H8C1 N8C H8C2 107.3
N8C N9C H9C1 108(5)
N8C N9C H9C2 106(4)
H9C1 N9C H9C2 96(5)

loop_
_geom_bond_atom_site_label_1
_geom_bond_atom_site_label_2
_geom_bond_distance
N8A N9A 1.473(8)
N8A B2A 1.59(2)
N8A B2B 1.69(3)
N8A H8A1 0.9100
N8A H8A2 0.9100
N9A H9A1 0.89(2)
N9A H9A2 0.89(2)
C1 Cl1 1.724(10)
C1 Cl2 1.724(12)
C1 H1A 0.9900
C1 H1B 0.9900
C1D Cl2D 1.661(17)
C1D Cl1D 1.725(16)
C1D H1C 0.9900
C1D H1D 0.9900
C2 Cl3 1.670(13)
C2 Cl4 1.722(13)
C2 H2D 0.9900
C2 H2E 0.9900
C2D Cl3D 1.69(2)
C2D Cl4D 1.70(2)
C2D H2F 0.9900
C2D H2G 0.9900
Fe1A N1A 2.095(9)
Fe1A N2A 2.242(9)
Fe1A N4A 2.254(9)
Fe1A Br1A 2.467(6)
Fe1A Br2A 2.477(5)
N1A C1A 1.336(11)
N1A C5A 1.359(11)
N2A C6A 1.353(11)
N2A N3A 1.360(10)
N3A C8A 1.367(11)
N3A C20A 1.471(11)
N4A C13A 1.331(11)
N4A N5A 1.353(11)
N5A C15A 1.379(11)
N5A C31A 1.476(11)
C1A C2A 1.385(11)
C1A C6A 1.476(11)
C2A C3A 1.399(12)
C2A H2A 0.9500
C3A C4A 1.387(13)
C3A H3A 0.9500
C4A C5A 1.375(11)
C4A H4A 0.9500
C5A C13A 1.460(12)
C6A C7A 1.385(12)
C7A C8A 1.389(11)
C7A H7A 0.9500
C8A C9A 1.517(12)
C9A C10A 1.537(13)
C9A C12A 1.545(12)
C9A C11A 1.552(12)
C10A H10A 0.9800
C10A H10B 0.9800
C10A H10C 0.9800
C11A H11A 0.9800
C11A H11B 0.9800
C11A H11C 0.9800
C12A H12A 0.9800
C12A H12B 0.9800
C12A H12C 0.9800
C13A C14A 1.388(12)
C14A C15A 1.383(12)
C14A H14A 0.9500
C15A C16A 1.524(12)
C16A C17A 1.530(12)
C16A C19A 1.540(13)
C16A C18A 1.547(13)
C17A H17A 0.9800
C17A H17B 0.9800
C17A H17C 0.9800
C18A H18A 0.9800
C18A H18B 0.9800
C18A H18C 0.9800
C19A H19A 0.9800
C19A H19B 0.9800
C19A H19C 0.9800
C20A C21A 1.517(12)
C20A H20A 0.9900
C20A H20B 0.9900
C21A C22A 1.519(12)
C21A H21A 0.9900
C21A H21B 0.9900
C22A B1A 1.630(13)
C22A H22A 0.9900
C22A H22B 0.9900
B1A C23A 1.626(14)
B1A N6A 1.653(13)
B1A C27A 1.657(14)
N6A N7A 1.508(12)
N6A H6A1 0.9100
N6A H6A2 0.9100
N7A H7A1 1.10(2)
N7A H7A2 0.91(2)
C23A C24A 1.520(13)
C23A C30A 1.553(12)
C23A H23A 1.0000
C24A C25A 1.516(14)
C24A H24A 0.9900
C24A H24B 0.9900
C25A C26A 1.551(13)
C25A H25A 0.9900
C25A H25B 0.9900
C26A C27A 1.558(14)
C26A H26A 0.9900
C26A H26B 0.9900
C27A C28A 1.529(14)
C27A H27A 1.0000
C28A C29A 1.574(15)
C28A H28A 0.9900
C28A H28B 0.9900
C29A C30A 1.520(14)
C29A H29A 0.9900
C29A H29B 0.9900
C30A H30A 0.9900
C30A H30B 0.9900
C31A C32A 1.521(13)
C31A H31A 0.9900
C31A H31B 0.9900
C32A C33A 1.543(14)
C32A H32A 0.9900
C32A H32B 0.9900
C33A B2A 1.621(14)
C33A H33A 0.9900
C33A H33B 0.9900
C34A C35A 1.525(13)
C34A C41A 1.551(13)
C34A B2A 1.636(13)
C34A H34A 1.0000
C35A C36A 1.540(13)
C35A H35A 0.9900
C35A H35B 0.9900
C36A C37A 1.559(14)
C36A H36A 0.9900
C36A H36B 0.9900
C37A C38A 1.537(13)
C37A H37A 0.9900
C37A H37B 0.9900
C38A C39A 1.521(13)
C38A B2A 1.648(13)
C38A H38A 1.0000
C39A C40A 1.547(13)
C39A H39A 0.9900
C39A H39B 0.9900
C40A C41A 1.521(13)
C40A H40A 0.9900
C40A H40B 0.9900
C41A H41A 0.9900
C41A H41B 0.9900
Fe1B N1B 2.117(10)
Fe1B N2B 2.249(10)
Fe1B N4B 2.254(10)
Fe1B Br1B 2.444(7)
Fe1B Br2B 2.469(5)
N1B C1B 1.332(12)
N1B C5B 1.368(12)
N2B C6B 1.343(12)
N2B N3B 1.370(11)
N3B C8B 1.365(12)
N3B C20B 1.470(12)
N4B C13B 1.337(12)
N4B N5B 1.361(12)
N5B C15B 1.358(12)
N5B C31B 1.468(13)
C1B C2B 1.399(13)
C1B C6B 1.478(12)
C2B C3B 1.388(13)
C2B H2B 0.9500
C3B C4B 1.393(14)
C3B H3B 0.9500
C4B C5B 1.377(12)
C4B H4B 0.9500
C5B C13B 1.457(13)
C6B C7B 1.387(13)
C7B C8B 1.395(12)
C7B H7B 0.9500
C8B C9B 1.524(13)
C9B C10B 1.536(14)
C9B C12B 1.548(14)
C9B C11B 1.553(14)
C10B H10D 0.9800
C10B H10E 0.9800
C10B H10F 0.9800
C11B H11D 0.9800
C11B H11E 0.9800
C11B H11F 0.9800
C12B H12D 0.9800
C12B H12E 0.9800
C12B H12F 0.9800
C13B C14B 1.393(13)
C14B C15B 1.376(13)
C14B H14B 0.9500
C15B C16B 1.520(13)
C16B C17B 1.530(14)
C16B C19B 1.539(14)
C16B C18B 1.550(14)
C17B H17D 0.9800
C17B H17E 0.9800
C17B H17F 0.9800
C18B H18D 0.9800
C18B H18E 0.9800
C18B H18F 0.9800
C19B H19D 0.9800
C19B H19E 0.9800
C19B H19F 0.9800
C20B C21B 1.528(13)
C20B H20C 0.9900
C20B H20D 0.9900
C21B C22B 1.516(13)
C21B H21C 0.9900
C21B H21D 0.9900
C22B B1B 1.632(14)
C22B H22C 0.9900
C22B H22D 0.9900
B1B C23B 1.610(16)
B1B N6B 1.646(14)
B1B C27B 1.664(15)
N6B N7B 1.436(13)
N6B H6B1 0.9100
N6B H6B2 0.9100
N7B H7B1 0.89(2)
N7B H7B2 0.89(2)
C23B C24B 1.537(14)
C23B C30B 1.545(15)
C23B H23B 1.0000
C24B C25B 1.527(16)
C24B H24C 0.9900
C24B H24D 0.9900
C25B C26B 1.527(16)
C25B H25C 0.9900
C25B H25D 0.9900
C26B C27B 1.568(14)
C26B H26C 0.9900
C26B H26D 0.9900
C27B C28B 1.549(16)
C27B H27B 1.0000
C28B C29B 1.545(16)
C28B H28C 0.9900
C28B H28D 0.9900
C29B C30B 1.530(15)
C29B H29C 0.9900
C29B H29D 0.9900
C30B H30C 0.9900
C30B H30D 0.9900
C31B C32B 1.519(14)
C31B H31C 0.9900
C31B H31D 0.9900
C32B C33B 1.547(15)
C32B H32C 0.9900
C32B H32D 0.9900
C33B B2B 1.619(14)
C33B H33C 0.9900
C33B H33D 0.9900
C34B C35B 1.534(14)
C34B C41B 1.535(14)
C34B B2B 1.631(14)
C34B H34B 1.0000
C35B C36B 1.533(15)
C35B H35C 0.9900
C35B H35D 0.9900
C36B C37B 1.537(14)
C36B H36C 0.9900
C36B H36D 0.9900
C37B C38B 1.545(14)
C37B H37C 0.9900
C37B H37D 0.9900
C38B C39B 1.526(14)
C38B B2B 1.645(14)
C38B H38B 1.0000
C39B C40B 1.562(14)
C39B H39C 0.9900
C39B H39D 0.9900
C40B C41B 1.518(14)
C40B H40C 0.9900
C40B H40D 0.9900
C41B H41C 0.9900
C41B H41D 0.9900
C1C N1C 1.341(6)
C1C C2C 1.386(7)
C1C C6C 1.469(7)
C2C C3C 1.385(7)
C2C H2C 0.9500
C3C C4C 1.392(8)
C3C H3C 0.9500
C4C C5C 1.392(7)
C4C H4C 0.9500
C5C N1C 1.347(6)
C5C C13C 1.453(7)
C6C N2C 1.349(7)
C6C C7C 1.404(7)
C7C C8C 1.382(7)
C7C H7C 0.9500
C8C N3C 1.371(7)
C8C C9C 1.527(7)
C9C C10C 1.526(9)
C9C C11C 1.539(8)
C9C C12C 1.543(9)
C10C H10G 0.9800
C10C H10H 0.9800
C10C H10I 0.9800
C11C H11G 0.9800
C11C H11H 0.9800
C11C H11I 0.9800
C12C H12G 0.9800
C12C H12H 0.9800
C12C H12I 0.9800
C13C N4C 1.343(6)
C13C C14C 1.381(7)
C14C C15C 1.378(7)
C14C H14C 0.9500
C15C N5C 1.359(6)
C15C C16C 1.526(7)
C16C C19C 1.535(8)
C16C C18C 1.536(8)
C16C C17C 1.543(7)
C17C H17G 0.9800
C17C H17H 0.9800
C17C H17I 0.9800
C18C H18G 0.9800
C18C H18H 0.9800
C18C H18I 0.9800
C19C H19G 0.9800
C19C H19H 0.9800
C19C H19I 0.9800
C20C N3C 1.468(7)
C20C C21C 1.538(7)
C20C H20E 0.9900
C20C H20F 0.9900
C21C C22C 1.537(7)
C21C H21E 0.9900
C21C H21F 0.9900
C22C B1C 1.638(9)
C22C H22E 0.9900
C22C H22F 0.9900
C23C C24C 1.524(9)
C23C C30C 1.558(8)
C23C B1C 1.614(9)
C23C H23C 1.0000
C24C C25C 1.526(9)
C24C H24E 0.9900
C24C H24F 0.9900
C25C C26C 1.527(10)
C25C H25E 0.9900
C25C H25F 0.9900
C26C C27C 1.554(10)
C26C H26E 0.9900
C26C H26F 0.9900
C27C C28C 1.539(9)
C27C B1C 1.664(8)
C27C H27C 1.0000
C28C C29C 1.536(9)
C28C H28E 0.9900
C28C H28F 0.9900
C29C C30C 1.543(8)
C29C H29E 0.9900
C29C H29F 0.9900
C30C H30E 0.9900
C30C H30F 0.9900
C31C N5C 1.473(6)
C31C C32C 1.530(7)
C31C H31E 0.9900
C31C H31F 0.9900
C32C C33C 1.535(7)
C32C H32E 0.9900
C32C H32F 0.9900
C33C B2C 1.622(8)
C33C H33E 0.9900
C33C H33F 0.9900
C34C C35C 1.544(8)
C34C C41C 1.555(7)
C34C B2C 1.614(8)
C34C H34C 1.0000
C35C C36C 1.543(8)
C35C H35E 0.9900
C35C H35F 0.9900
C36C C37C 1.531(9)
C36C H36E 0.9900
C36C H36F 0.9900
C37C C38C 1.542(8)
C37C H37E 0.9900
C37C H37F 0.9900
C38C C39C 1.544(7)
C38C B2C 1.649(7)
C38C H38C 1.0000
C39C C40C 1.540(8)
C39C H39E 0.9900
C39C H39F 0.9900
C40C C41C 1.524(8)
C40C H40E 0.9900
C40C H40F 0.9900
C41C H41E 0.9900
C41C H41F 0.9900
B1C N6C 1.645(9)
B2C N8C 1.649(9)
Fe1C N1C 2.099(4)
Fe1C N2C 2.243(5)
Fe1C N4C 2.259(4)
Fe1C Br2C 2.4246(11)
Fe1C Br1C 2.4940(11)
N2C N3C 1.365(6)
N4C N5C 1.359(6)
N6C N7C 1.455(7)
N6C H6C1 0.9100
N6C H6C2 0.9100
N7C H7C1 0.91(2)
N7C H7C2 0.90(2)
N8C N9C 1.445(8)
N8C H8C1 0.9100
N8C H8C2 0.9100
N9C H9C1 0.86(2)
N9C H9C2 0.912(17)

loop_
_geom_torsion_atom_site_label_1
_geom_torsion_atom_site_label_2
_geom_torsion_atom_site_label_3
_geom_torsion_atom_site_label_4
_geom_torsion
C6A N2A N3A C8A 2.1(12)
Fe1A N2A N3A C8A -158.8(10)
C6A N2A N3A C20A 179.2(9)
Fe1A N2A N3A C20A 18.3(16)
C13A N4A N5A C15A -0.7(15)
Fe1A N4A N5A C15A 169.7(11)
C13A N4A N5A C31A -179.8(12)
Fe1A N4A N5A C31A -9(2)
C5A N1A C1A C2A -1.7(18)
Fe1A N1A C1A C2A -178.5(9)
C5A N1A C1A C6A -177.8(11)
Fe1A N1A C1A C6A 5.4(14)
N1A C1A C2A C3A 0.5(18)
C6A C1A C2A C3A 176.2(11)
C1A C2A C3A C4A -0.8(18)
C2A C3A C4A C5A 2.5(17)
C1A N1A C5A C4A 3.4(17)
Fe1A N1A C5A C4A -179.8(9)
C1A N1A C5A C13A -179.3(11)
Fe1A N1A C5A C13A -2.6(14)
C3A C4A C5A N1A -3.8(18)
C3A C4A C5A C13A 179.3(12)
N3A N2A C6A C7A -1.5(13)
Fe1A N2A C6A C7A 165.7(8)
N3A N2A C6A C1A 175.6(10)
Fe1A N2A C6A C1A -17.2(12)
N1A C1A C6A N2A 8.7(15)
C2A C1A C6A N2A -167.3(11)
N1A C1A C6A C7A -174.9(13)
C2A C1A C6A C7A 9(2)
N2A C6A C7A C8A 0.5(14)
C1A C6A C7A C8A -176.0(13)
N2A N3A C8A C7A -1.8(13)
C20A N3A C8A C7A -178.5(10)
N2A N3A C8A C9A -175.5(10)
C20A N3A C8A C9A 7.9(19)
C6A C7A C8A N3A 0.8(13)
C6A C7A C8A C9A 174.1(12)
N3A C8A C9A C10A -177.4(12)
C7A C8A C9A C10A 10.4(17)
N3A C8A C9A C12A 64.9(17)
C7A C8A C9A C12A -107.2(16)
N3A C8A C9A C11A -58.6(18)
C7A C8A C9A C11A 129.3(16)
N5A N4A C13A C14A -0.3(15)
Fe1A N4A C13A C14A -173.6(9)
N5A N4A C13A C5A -176.4(11)
Fe1A N4A C13A C5A 10.3(15)
N1A C5A C13A N4A -5.7(17)
C4A C5A C13A N4A 171.4(12)
N1A C5A C13A C14A 179.2(14)
C4A C5A C13A C14A -4(2)
N4A C13A C14A C15A 1.2(16)
C5A C13A C14A C15A 176.7(14)
N4A N5A C15A C14A 1.5(16)
C31A N5A C15A C14A -179.6(14)
N4A N5A C15A C16A 179.6(12)
C31A N5A C15A C16A -1(2)
C13A C14A C15A N5A -1.6(15)
C13A C14A C15A C16A -179.6(13)
N5A C15A C16A C17A 177.2(14)
C14A C15A C16A C17A -5.1(19)
N5A C15A C16A C19A -65.2(18)
C14A C15A C16A C19A 112.5(17)
N5A C15A C16A C18A 59.2(19)
C14A C15A C16A C18A -123.1(17)
N2A N3A C20A C21A -81.7(13)
C8A N3A C20A C21A 94.8(14)
N3A C20A C21A C22A -178.0(11)
C20A C21A C22A B1A 165.2(11)
C21A C22A B1A C23A 175.5(11)
C21A C22A B1A N6A 57.2(13)
C21A C22A B1A C27A -61.3(14)
C23A B1A N6A N7A 158.5(9)
C22A B1A N6A N7A -78.0(11)
C27A B1A N6A N7A 46.0(11)
C22A B1A C23A C24A 62.9(12)
N6A B1A C23A C24A 179.4(8)
C27A B1A C23A C24A -66.2(10)
C22A B1A C23A C30A -170.4(9)
N6A B1A C23A C30A -53.9(12)
C27A B1A C23A C30A 60.5(11)
C30A C23A C24A C25A -67.8(12)
B1A C23A C24A C25A 58.2(12)
C23A C24A C25A C26A -47.3(16)
C24A C25A C26A C27A 46.0(16)
C25A C26A C27A C28A 67.2(14)
C25A C26A C27A B1A -54.6(13)
C23A B1A C27A C28A -60.1(11)
C22A B1A C27A C28A 171.2(10)
N6A B1A C27A C28A 54.4(11)
C23A B1A C27A C26A 64.1(10)
C22A B1A C27A C26A -64.7(12)
N6A B1A C27A C26A 178.5(8)
C26A C27A C28A C29A -68.0(15)
B1A C27A C28A C29A 52.4(15)
C27A C28A C29A C30A -41.0(19)
C28A C29A C30A C23A 39.2(18)
C24A C23A C30A C29A 71.8(14)
B1A C23A C30A C29A -52.1(14)
N4A N5A C31A C32A 72.4(19)
C15A N5A C31A C32A -106.4(19)
N5A C31A C32A C33A -176(2)
C31A C32A C33A B2A 175.1(17)
C41A C34A C35A C36A -66.4(16)
B2A C34A C35A C36A 57.5(15)
C34A C35A C36A C37A -41.5(19)
C35A C36A C37A C38A 39.6(19)
C36A C37A C38A C39A 72.0(16)
C36A C37A C38A B2A -53.8(16)
C37A C38A C39A C40A -67.5(16)
B2A C38A C39A C40A 54.9(16)
C38A C39A C40A C41A -45.8(17)
C39A C40A C41A C34A 46.0(18)
C35A C34A C41A C40A 66.7(16)
B2A C34A C41A C40A -54.4(17)
N9A N8A B2A C33A -62.2(12)
N9A N8A B2A C34A 169.7(8)
N9A N8A B2A C38A 60.8(11)
C32A C33A B2A N8A -52(3)
C32A C33A B2A C34A 70(3)
C32A C33A B2A C38A -167(2)
C35A C34A B2A N8A -177.3(11)
C41A C34A B2A N8A -51.4(15)
C35A C34A B2A C33A 60.1(18)
C41A C34A B2A C33A -174.0(16)
C35A C34A B2A C38A -69.2(13)
C41A C34A B2A C38A 56.7(15)
C39A C38A B2A N8A 52.9(13)
C37A C38A B2A N8A 179.1(11)
C39A C38A B2A C33A 171.1(17)
C37A C38A B2A C33A -62.8(19)
C39A C38A B2A C34A -58.4(14)
C37A C38A B2A C34A 67.7(13)
C6B N2B N3B C8B 0.6(15)
Fe1B N2B N3B C8B -170.6(12)
C6B N2B N3B C20B -175.9(11)
Fe1B N2B N3B C20B 13(2)
C13B N4B N5B C15B -0.9(18)
Fe1B N4B N5B C15B 170.3(14)
C13B N4B N5B C31B 174.4(15)
Fe1B N4B N5B C31B -14(3)
C5B N1B C1B C2B 0(2)
Fe1B N1B C1B C2B -177.8(11)
C5B N1B C1B C6B -175.4(14)
Fe1B N1B C1B C6B 6.4(17)
N1B C1B C2B C3B 0(2)
C6B C1B C2B C3B 175.1(14)
C1B C2B C3B C4B 2(2)
C2B C3B C4B C5B -3(2)
C1B N1B C5B C4B -2(2)
Fe1B N1B C5B C4B 176.4(11)
C1B N1B C5B C13B -179.3(14)
Fe1B N1B C5B C13B -1.1(18)
C3B C4B C5B N1B 3(2)
C3B C4B C5B C13B -179.8(15)
N3B N2B C6B C7B -3.4(16)
Fe1B N2B C6B C7B 170.7(10)
N3B N2B C6B C1B 177.9(12)
Fe1B N2B C6B C1B -8.1(16)
N1B C1B C6B N2B 2(2)
C2B C1B C6B N2B -174.0(14)
N1B C1B C6B C7B -176.8(15)
C2B C1B C6B C7B 8(3)
N2B C6B C7B C8B 4.8(17)
C1B C6B C7B C8B -176.6(15)
N2B N3B C8B C7B 2.3(15)
C20B N3B C8B C7B 178.0(13)
N2B N3B C8B C9B -176.9(13)
C20B N3B C8B C9B -1(2)
C6B C7B C8B N3B -4.2(16)
C6B C7B C8B C9B 175.0(14)
N3B C8B C9B C10B -169.7(16)
C7B C8B C9B C10B 11(2)
N3B C8B C9B C12B 71.1(19)
C7B C8B C9B C12B -108.0(19)
N3B C8B C9B C11B -51(2)
C7B C8B C9B C11B 129.8(19)
N5B N4B C13B C14B 2.3(18)
Fe1B N4B C13B C14B -171.8(11)
N5B N4B C13B C5B -176.4(14)
Fe1B N4B C13B C5B 9.5(18)
N1B C5B C13B N4B -6(2)
C4B C5B C13B N4B 176.7(15)
N1B C5B C13B C14B 175.7(17)
C4B C5B C13B C14B -2(3)
N4B C13B C14B C15B -2.9(19)
C5B C13B C14B C15B 175.6(17)
N4B N5B C15B C14B -0.8(19)
C31B N5B C15B C14B -175.4(17)
N4B N5B C15B C16B -177.5(14)
C31B N5B C15B C16B 8(3)
C13B C14B C15B N5B 2.1(18)
C13B C14B C15B C16B 178.7(16)
N5B C15B C16B C17B 170.6(17)
C14B C15B C16B C17B -5(2)
N5B C15B C16B C19B -70(2)
C14B C15B C16B C19B 114(2)
N5B C15B C16B C18B 54(2)
C14B C15B C16B C18B -122(2)
C8B N3B C20B C21B 94.3(19)
N2B N3B C20B C21B -90.2(16)
N3B C20B C21B C22B -162.0(14)
C20B C21B C22B B1B 177.9(14)
C21B C22B B1B C23B -34.9(19)
C21B C22B B1B N6B 83.7(17)
C21B C22B B1B C27B -157.3(14)
C23B B1B N6B N7B -157.9(11)
C22B B1B N6B N7B 75.5(14)
C27B B1B N6B N7B -45.5(14)
C22B B1B C23B C24B 172.5(12)
N6B B1B C23B C24B 53.4(13)
C27B B1B C23B C24B -61.6(13)
C22B B1B C23B C30B -60.7(15)
N6B B1B C23B C30B -179.9(10)
C27B B1B C23B C30B 65.2(12)
C30B C23B C24B C25B -70.8(16)
B1B C23B C24B C25B 54.0(17)
C23B C24B C25B C26B -44(2)
C24B C25B C26B C27B 45(2)
C25B C26B C27B C28B 64.7(17)
C25B C26B C27B B1B -54.2(17)
C23B B1B C27B C28B -60.4(13)
C22B B1B C27B C28B 69.3(15)
N6B B1B C27B C28B -173.1(11)
C23B B1B C27B C26B 61.2(13)
C22B B1B C27B C26B -169.2(12)
N6B B1B C27B C26B -51.5(14)
C26B C27B C28B C29B -65.8(17)
B1B C27B C28B C29B 53.7(17)
C27B C28B C29B C30B -48.1(19)
C28B C29B C30B C23B 49.3(17)
C24B C23B C30B C29B 65.0(15)
B1B C23B C30B C29B -60.3(14)
C15B N5B C31B C32B -114(2)
N4B N5B C31B C32B 72(2)
N5B C31B C32B C33B -162(2)
C31B C32B C33B B2B -174(2)
C41B C34B C35B C36B -67.5(19)
B2B C34B C35B C36B 56.2(18)
C34B C35B C36B C37B -44(2)
C35B C36B C37B C38B 43(2)
C36B C37B C38B C39B 68.4(19)
C36B C37B C38B B2B -53.1(18)
C37B C38B C39B C40B -63.1(18)
B2B C38B C39B C40B 57.7(17)
C38B C39B C40B C41B -45(2)
C39B C40B C41B C34B 40(2)
C35B C34B C41B C40B 74.0(18)
B2B C34B C41B C40B -48.6(19)
C32B C33B B2B C34B 47(3)
C32B C33B B2B C38B 167(2)
C32B C33B B2B N8A -68(3)
C35B C34B B2B C33B 58(2)
C41B C34B B2B C33B -176.4(19)
C35B C34B B2B C38B -65.8(16)
C41B C34B B2B C38B 59.6(17)
C35B C34B B2B N8A 171.6(13)
C41B C34B B2B N8A -63.0(16)
C39B C38B B2B C33B 169.8(19)
C37B C38B B2B C33B -63(2)
C39B C38B B2B C34B -64.5(16)
C37B C38B B2B C34B 62.8(15)
C39B C38B B2B N8A 52.2(15)
C37B C38B B2B N8A 179.4(13)
N9A N8A B2B C33B -59.9(13)
N9A N8A B2B C34B 179.0(9)
N9A N8A B2B C38B 62.5(13)
N1C C1C C2C C3C 2.1(9)
C6C C1C C2C C3C -176.7(6)
C1C C2C C3C C4C -1.6(10)
C2C C3C C4C C5C -0.3(9)
C3C C4C C5C N1C 1.8(9)
C3C C4C C5C C13C -178.5(6)
N1C C1C C6C N2C -3.1(8)
C2C C1C C6C N2C 175.7(6)
N1C C1C C6C C7C -179.1(6)
C2C C1C C6C C7C -0.2(11)
N2C C6C C7C C8C 0.1(7)
C1C C6C C7C C8C 176.2(6)
C6C C7C C8C N3C -0.5(7)
C6C C7C C8C C9C -175.2(6)
N3C C8C C9C C10C 169.1(6)
C7C C8C C9C C10C -17.1(9)
N3C C8C C9C C11C 49.3(9)
C7C C8C C9C C11C -136.9(7)
N3C C8C C9C C12C -73.5(8)
C7C C8C C9C C12C 100.3(8)
N1C C5C C13C N4C 2.8(8)
C4C C5C C13C N4C -176.9(5)
N1C C5C C13C C14C -179.1(6)
C4C C5C C13C C14C 1.1(11)
N4C C13C C14C C15C 0.6(7)
C5C C13C C14C C15C -177.5(6)
C13C C14C C15C N5C -0.8(7)
C13C C14C C15C C16C 179.9(6)
N5C C15C C16C C19C -57.0(8)
C14C C15C C16C C19C 122.1(7)
N5C C15C C16C C18C 66.7(8)
C14C C15C C16C C18C -114.2(7)
N5C C15C C16C C17C -175.7(6)
C14C C15C C16C C17C 3.4(9)
N3C C20C C21C C22C 163.7(6)
C20C C21C C22C B1C 179.9(6)
C30C C23C C24C C25C -64.1(7)
B1C C23C C24C C25C 59.0(7)
C23C C24C C25C C26C -47.9(9)
C24C C25C C26C C27C 45.3(9)
C25C C26C C27C C28C 69.4(8)
C25C C26C C27C B1C -52.1(8)
C26C C27C C28C C29C -67.5(8)
B1C C27C C28C C29C 53.5(9)
C27C C28C C29C C30C -38.1(10)
C28C C29C C30C C23C 34.8(10)
C24C C23C C30C C29C 74.5(8)
B1C C23C C30C C29C -48.0(8)
N5C C31C C32C C33C 167.5(5)
C31C C32C C33C B2C -176.8(5)
C41C C34C C35C C36C 67.8(7)
B2C C34C C35C C36C -56.2(7)
C34C C35C C36C C37C 42.9(8)
C35C C36C C37C C38C -41.8(8)
C36C C37C C38C C39C -69.5(7)
C36C C37C C38C B2C 52.8(7)
C37C C38C C39C C40C 66.5(8)
B2C C38C C39C C40C -54.0(8)
C38C C39C C40C C41C 44.2(9)
C39C C40C C41C C34C -42.1(9)
C35C C34C C41C C40C -70.3(8)
B2C C34C C41C C40C 51.1(8)
C24C C23C B1C C22C 62.3(7)
C30C C23C B1C C22C -174.2(5)
C24C C23C B1C N6C -179.1(5)
C30C C23C B1C N6C -55.5(6)
C24C C23C B1C C27C -63.8(7)
C30C C23C B1C C27C 59.8(7)
C21C C22C B1C C23C 38.7(9)
C21C C22C B1C N6C -79.8(7)
C21C C22C B1C C27C 161.0(6)
C28C C27C B1C C23C -63.3(7)
C26C C27C B1C C23C 59.8(7)
C28C C27C B1C C22C 167.4(6)
C26C C27C B1C C22C -69.6(7)
C28C C27C B1C N6C 49.8(7)
C26C C27C B1C N6C 172.8(5)
C35C C34C B2C C33C -60.9(7)
C41C C34C B2C C33C 174.8(5)
C35C C34C B2C N8C -179.3(4)
C41C C34C B2C N8C 56.5(6)
C35C C34C B2C C38C 66.5(6)
C41C C34C B2C C38C -57.7(7)
C32C C33C B2C C34C -60.7(8)
C32C C33C B2C N8C 57.9(7)
C32C C33C B2C C38C 175.9(5)
C37C C38C B2C C34C -64.6(6)
C39C C38C B2C C34C 59.2(6)
C37C C38C B2C C33C 65.0(6)
C39C C38C B2C C33C -171.2(6)
C37C C38C B2C N8C -178.0(4)
C39C C38C B2C N8C -54.2(6)
C2C C1C N1C C5C -0.6(9)
C6C C1C N1C C5C 178.3(5)
C2C C1C N1C Fe1C 176.0(4)
C6C C1C N1C Fe1C -5.1(7)
C4C C5C N1C C1C -1.3(8)
C13C C5C N1C C1C 178.9(5)
C4C C5C N1C Fe1C -177.9(4)
C13C C5C N1C Fe1C 2.3(7)
C7C C6C N2C N3C 0.3(7)
C1C C6C N2C N3C -176.4(5)
C7C C6C N2C Fe1C -174.3(4)
C1C C6C N2C Fe1C 9.0(6)
C6C N2C N3C C8C -0.6(6)
Fe1C N2C N3C C8C 171.3(5)
C6C N2C N3C C20C 178.2(5)
Fe1C N2C N3C C20C -9.9(9)
C7C C8C N3C N2C 0.7(7)
C9C C8C N3C N2C 175.5(6)
C7C C8C N3C C20C -177.9(6)
C9C C8C N3C C20C -3.1(10)
C21C C20C N3C N2C 89.9(7)
C21C C20C N3C C8C -91.6(8)
C14C C13C N4C N5C -0.1(7)
C5C C13C N4C N5C 178.3(5)
C14C C13C N4C Fe1C 175.5(4)
C5C C13C N4C Fe1C -6.0(7)
C13C N4C N5C C15C -0.4(6)
Fe1C N4C N5C C15C -174.1(5)
C13C N4C N5C C31C -176.3(5)
Fe1C N4C N5C C31C 10.0(8)
C14C C15C N5C N4C 0.8(7)
C16C C15C N5C N4C -179.9(5)
C14C C15C N5C C31C 175.9(6)
C16C C15C N5C C31C -4.8(10)
C32C C31C N5C N4C -70.8(7)
C32C C31C N5C C15C 114.3(7)
C23C B1C N6C N7C 159.4(5)
C22C B1C N6C N7C -74.5(6)
C27C B1C N6C N7C 47.0(7)
C34C B2C N8C N9C -169.2(5)
C33C B2C N8C N9C 65.3(6)
C38C B2C N8C N9C -56.5(6)
